data_4124936
loop_
_publ_author_name
'Zeng, Chenjie'
'Chen, Yuxiang'
'Iida, Kenji'
'Nobusada, Katsuyuki'
'Kirschbaum, Kristin'
'Lambright, Kelly J.'
'Jin, Rongchao'

_publ_section_title
;
 Gold Quantum Boxes: On the Periodicities and the Quantum Confinement in
 the Au28, Au36, Au44, and Au52 Magic Series.
;
_journal_issue 12
_journal_name_full 'Journal of the American Chemical Society'
_journal_page_first 3950
_journal_paper_doi 10.1021/jacs.5b12747
_journal_volume 138
_journal_year 2016
_chemical_formula_moiety 'C280 H364 Au44 S28'
_chemical_formula_sum 'C280 H364 Au44 S28'
_chemical_formula_weight 13293.90
_space_group_crystal_system monoclinic
_space_group_IT_number 15
_space_group_name_Hall '-C 2yc'
_space_group_name_H-M_alt 'C 1 2/c 1'
_symmetry_space_group_name_Hall '-C 2yc'
_symmetry_space_group_name_H-M 'C 1 2/c 1'
_atom_sites_solution_hydrogens geom
_atom_sites_solution_primary direct
_atom_sites_solution_secondary difmap
_audit_creation_method SHELXL-2014/6
_cell_angle_alpha 90
_cell_angle_beta 114.457(5)
_cell_angle_gamma 90
_cell_formula_units_Z 4
_cell_length_a 42.258(19)
_cell_length_b 20.861(9)
_cell_length_c 43.42(3)
_cell_measurement_reflns_used 9613
_cell_measurement_temperature 130(2)
_cell_measurement_theta_max 28.0
_cell_measurement_theta_min 2.2
_cell_volume 34842(3)
_computing_cell_refinement 'Bruker SAINT'
_computing_data_collection 'Bruker APEX2'
_computing_data_reduction 'Bruker SAINT'
_computing_structure_refinement 'SHELXL-2014/6 (Sheldrick, 2014)'
_computing_structure_solution 'SHELXS-97 (Sheldrick, 2008)'
_diffrn_ambient_temperature 130(2)
_diffrn_measured_fraction_theta_full 0.998
_diffrn_measured_fraction_theta_max 0.998
_diffrn_measurement_device_type 'Bruker Kappa APEX II CCD area detector'
_diffrn_measurement_method 'omega scans'
_diffrn_radiation_type MoK\a
_diffrn_radiation_wavelength 0.71073
_diffrn_reflns_av_R_equivalents 0.1490
_diffrn_reflns_av_unetI/netI 0.0817
_diffrn_reflns_Laue_measured_fraction_full 0.998
_diffrn_reflns_Laue_measured_fraction_max 0.998
_diffrn_reflns_limit_h_max 46
_diffrn_reflns_limit_h_min -46
_diffrn_reflns_limit_k_max 23
_diffrn_reflns_limit_k_min -23
_diffrn_reflns_limit_l_max 48
_diffrn_reflns_limit_l_min -48
_diffrn_reflns_number 215320
_diffrn_reflns_point_group_measured_fraction_full 0.998
_diffrn_reflns_point_group_measured_fraction_max 0.998
_diffrn_reflns_theta_full 23.250
_diffrn_reflns_theta_max 23.250
_diffrn_reflns_theta_min 1.131
_diffrn_source 'sealed tube'
_exptl_absorpt_coefficient_mu 18.648
_exptl_absorpt_correction_type multi-scan
_exptl_crystal_colour 'almost black'
_exptl_crystal_density_diffrn 2.534
_exptl_crystal_description rhombic'
_exptl_crystal_F_000 23872
_exptl_crystal_size_max 0.405
_exptl_crystal_size_mid 0.365
_exptl_crystal_size_min 0.151
_exptl_transmission_factor_max 0.746
_exptl_transmission_factor_min 0.296
_refine_diff_density_max 7.995
_refine_diff_density_min -8.244
_refine_diff_density_rms 0.629
_refine_ls_extinction_method none
_refine_ls_goodness_of_fit_ref 2.633
_refine_ls_hydrogen_treatment constr
_refine_ls_matrix_type full
_refine_ls_number_parameters 913
_refine_ls_number_reflns 24965
_refine_ls_number_restraints 82
_refine_ls_restrained_S_all 2.632
_refine_ls_R_factor_all 0.1896
_refine_ls_R_factor_gt 0.1140
_refine_ls_shift/su_max 0.044
_refine_ls_shift/su_mean 0.001
_refine_ls_structure_factor_coef Fsqd
_refine_ls_weighting_details 'w=1/[\s^2^(Fo^2^)+(0.0020P)^2^] where P=(Fo^2^+2Fc^2^)/3'
_refine_ls_weighting_scheme calc
_refine_ls_wR_factor_gt 0.1809
_refine_ls_wR_factor_ref 0.1944
_reflns_Friedel_coverage 0.000
_reflns_number_gt 15021
_reflns_number_total 24965
_reflns_threshold_expression 'I > 2\s(I)'
_cod_data_source_file ja5b12747_si_002.cif
_cod_data_source_block Au44SR28
_cod_depositor_comments 'Adding full bibliography for 4124936.cif.'
_cod_original_cell_volume 34842(32)
_cod_database_code 4124936
_shelx_space_group_comment
;
The symmetry employed for this shelxl refinement is uniquely defined
by the following loop, which should always be used as a source of
symmetry information in preference to the above space-group names.
They are only intended as comments.
;
_shelx_estimated_absorpt_t_min 0.296
_shelx_estimated_absorpt_t_max 0.746
_exptl_absorpt_special_details SADABS;Sheldrick1996;Blessing,ActaC.1995,A51,33
_shelxl_version_number 2014/6

loop_
_space_group_symop_operation_xyz
'x, y, z'
'-x, y, -z+1/2'
'x+1/2, y+1/2, z'
'-x+1/2, y+1/2, -z+1/2'
'-x, -y, -z'
'x, -y, z-1/2'
'-x+1/2, -y+1/2, -z'
'x+1/2, -y+1/2, z-1/2'

loop_
_atom_site_label
_atom_site_type_symbol
_atom_site_fract_x
_atom_site_fract_y
_atom_site_fract_z
_atom_site_U_iso_or_equiv
_atom_site_adp_type
_atom_site_occupancy
_atom_site_site_symmetry_order
_atom_site_calc_flag
_atom_site_refinement_flags_posn
_atom_site_refinement_flags_adp
_atom_site_refinement_flags_occupancy
_atom_site_disorder_assembly
_atom_site_disorder_group
Au1 Au 0.5000 0.72117(8) 0.2500 0.0154(4) Uani 1 2 d S T P . .
Au2 Au 0.5000 0.86258(8) 0.2500 0.0218(4) Uani 1 2 d S T P . .
Au3 Au 0.54576(3) 0.79307(6) 0.22593(3) 0.0199(3) Uani 1 1 d . . . . .
Au4 Au 0.56044(3) 0.79741(6) 0.29808(3) 0.0231(3) Uani 1 1 d . . . . .
Au5 Au 0.51929(3) 0.86043(6) 0.32315(3) 0.0292(4) Uani 1 1 d . . . . .
Au6 Au 0.46807(3) 0.79445(7) 0.35147(3) 0.0351(4) Uani 1 1 d . . . . .
Au7 Au 0.39533(3) 0.72539(7) 0.29488(3) 0.0394(4) Uani 1 1 d . . . . .
Au8 Au 0.39024(3) 0.72681(7) 0.21992(3) 0.0384(4) Uani 1 1 d . . . . .
Au9 Au 0.50959(3) 0.72182(6) 0.31957(3) 0.0230(3) Uani 1 1 d . . . . .
Au10 Au 0.57752(3) 0.78922(7) 0.37832(3) 0.0355(4) Uani 1 1 d . . . . .
Au11 Au 0.62728(4) 0.88330(8) 0.35025(3) 0.0541(5) Uani 1 1 d . . . . .
Au12 Au 0.60258(3) 0.86556(7) 0.27003(3) 0.0426(4) Uani 1 1 d . . . . .
Au13 Au 0.55679(3) 0.93178(7) 0.29815(3) 0.0382(4) Uani 1 1 d . . . . .
Au14 Au 0.61257(5) 1.04552(8) 0.28552(4) 0.0744(6) Uani 1 1 d . . . . .
Au15 Au 0.62879(4) 0.99076(8) 0.21506(4) 0.0641(5) Uani 1 1 d . . . . .
Au16 Au 0.58758(3) 0.86095(7) 0.20247(3) 0.0370(4) Uani 1 1 d . . . . .
Au17 Au 0.54807(3) 0.66201(6) 0.22619(3) 0.0276(3) Uani 1 1 d . . . . .
Au18 Au 0.61666(4) 0.55025(8) 0.27184(4) 0.0653(5) Uani 1 1 d . . . . .
Au19 Au 0.66328(4) 0.60547(8) 0.35299(3) 0.0596(5) Uani 1 1 d . . . . .
Au20 Au 0.61748(3) 0.73802(7) 0.34549(3) 0.0393(4) Uani 1 1 d . . . . .
Au21 Au 0.56396(3) 0.66497(6) 0.29941(3) 0.0296(4) Uani 1 1 d . . . . .
Au22 Au 0.5000 0.56217(10) 0.2500 0.0513(6) Uani 1 2 d S T P . .
Au23 Au 0.54360(3) 0.92611(7) 0.22427(3) 0.0363(4) Uani 1 1 d . . . . .
Au24 Au 0.5000 1.03516(11) 0.2500 0.0630(7) Uani 1 2 d S T P . .
S1 S 0.4955(2) 0.8932(5) 0.36200(19) 0.053(3) Uani 1 1 d . . . . .
S2 S 0.4356(2) 0.7023(5) 0.3489(2) 0.047(3) Uani 1 1 d . . . . .
S3 S 0.3498(2) 0.7465(5) 0.2433(2) 0.050(3) Uani 1 1 d . . . . .
S4 S 0.5557(2) 0.6846(4) 0.37135(18) 0.042(3) Uani 1 1 d . . . . .
S5 S 0.6044(2) 0.8880(5) 0.39029(19) 0.046(3) Uani 1 1 d . . . . .
S6 S 0.6534(2) 0.9097(5) 0.3141(2) 0.061(3) Uani 1 1 d . . . . .
S7 S 0.5785(3) 1.0379(5) 0.3146(2) 0.069(3) Uani 1 1 d . . . . .
S8 S 0.6476(3) 1.0656(6) 0.2576(3) 0.079(4) Uani 1 1 d . . . . .
S9 S 0.6133(3) 0.9184(5) 0.1712(2) 0.066(3) Uani 1 1 d . . . . .
S10 S 0.5672(2) 0.5566(5) 0.2221(2) 0.058(3) Uani 1 1 d . . . . .
S11 S 0.6647(3) 0.5225(6) 0.3186(3) 0.075(3) Uani 1 1 d . . . . .
S12 S 0.6685(2) 0.6934(5) 0.3873(2) 0.054(3) Uani 1 1 d . . . . .
S13 S 0.5526(2) 0.5525(5) 0.2959(2) 0.056(3) Uani 1 1 d . . . . .
S14 S 0.5378(3) 1.0393(5) 0.2239(2) 0.062(3) Uani 1 1 d . . . . .
C10 C 0.5240(8) 0.8900(17) 0.4051(7) 0.042(9) Uiso 1 1 d . . . . .
C11 C 0.5293(8) 0.8383(17) 0.4275(8) 0.048(10) Uiso 1 1 d . . . . .
H11 H 0.5222 0.7965 0.4185 0.058 Uiso 1 1 calc R U . . .
C12 C 0.5447(9) 0.847(2) 0.4626(9) 0.072(12) Uiso 1 1 d . . . . .
H12 H 0.5472 0.8125 0.4779 0.086 Uiso 1 1 calc R U . . .
C13 C 0.5563(10) 0.910(2) 0.4738(10) 0.076(13) Uiso 1 1 d . . . . .
C14 C 0.5575(10) 0.963(2) 0.4546(10) 0.091(14) Uiso 1 1 d . . . . .
H14 H 0.5694 1.0021 0.4638 0.109 Uiso 1 1 calc R U . . .
C15 C 0.5381(10) 0.951(2) 0.4194(10) 0.091(14) Uiso 1 1 d . . . . .
H15 H 0.5343 0.9855 0.4042 0.110 Uiso 1 1 calc R U . . .
C16 C 0.5740(12) 0.919(2) 0.5163(11) 0.106(16) Uiso 1 1 d . . . . .
C17 C 0.5434(13) 0.948(3) 0.5218(12) 0.17(2) Uiso 1 1 d . . . . .
H17A H 0.5361 0.9882 0.5091 0.248 Uiso 1 1 calc R U . . .
H17B H 0.5239 0.9177 0.5139 0.248 Uiso 1 1 calc R U . . .
H17C H 0.5505 0.9565 0.5460 0.248 Uiso 1 1 calc R U . . .
C18 C 0.6040(11) 0.966(2) 0.5260(10) 0.124(18) Uiso 1 1 d . . . . .
H18A H 0.5956 1.0071 0.5149 0.185 Uiso 1 1 calc R U . . .
H18B H 0.6145 0.9717 0.5506 0.185 Uiso 1 1 calc R U . . .
H18C H 0.6215 0.9486 0.5189 0.185 Uiso 1 1 calc R U . . .
C19 C 0.5878(11) 0.860(2) 0.5332(11) 0.123(18) Uiso 1 1 d . . . . .
H19A H 0.5690 0.8288 0.5275 0.185 Uiso 1 1 calc R U . . .
H19B H 0.6054 0.8442 0.5260 0.185 Uiso 1 1 calc R U . . .
H19C H 0.5984 0.8674 0.5577 0.185 Uiso 1 1 calc R U . . .
C20 C 0.4158(7) 0.7244(14) 0.3756(6) 0.023(7) Uiso 1 1 d . . . . .
C21 C 0.3817(10) 0.7049(18) 0.3687(9) 0.074(12) Uiso 1 1 d . . . . .
H21 H 0.3679 0.6873 0.3470 0.089 Uiso 1 1 calc R U . . .
C22 C 0.3667(10) 0.7104(18) 0.3926(9) 0.076(12) Uiso 1 1 d . . . . .
H22 H 0.3437 0.6959 0.3877 0.091 Uiso 1 1 calc R U . . .
C23 C 0.3880(11) 0.739(2) 0.4246(10) 0.078(13) Uiso 1 1 d . . . . .
C24 C 0.4196(11) 0.754(2) 0.4329(11) 0.093(14) Uiso 1 1 d . . . . .
H24 H 0.4334 0.7700 0.4549 0.111 Uiso 1 1 calc R U . . .
C25 C 0.4338(11) 0.746(2) 0.4088(10) 0.093(14) Uiso 1 1 d . . . . .
H25 H 0.4576 0.7567 0.4157 0.111 Uiso 1 1 calc R U . . .
C26 C 0.3724(11) 0.747(2) 0.4520(11) 0.110(16) Uiso 1 1 d D U . . .
C27A C 0.367(3) 0.677(3) 0.458(3) 0.16(5) Uiso 0.5 1 d D . P A 1
H27A H 0.3895 0.6548 0.4670 0.242 Uiso 0.5 1 calc R U P A 1
H27B H 0.3568 0.6740 0.4747 0.242 Uiso 0.5 1 calc R U P A 1
H27C H 0.3514 0.6570 0.4369 0.242 Uiso 0.5 1 calc R U P A 1
C28A C 0.4013(16) 0.758(4) 0.4870(13) 0.08(3) Uiso 0.5 1 d D . P A 1
H28A H 0.4221 0.7345 0.4891 0.122 Uiso 0.5 1 calc R U P A 1
H28B H 0.4068 0.8042 0.4903 0.122 Uiso 0.5 1 calc R U P A 1
H28C H 0.3937 0.7434 0.5043 0.122 Uiso 0.5 1 calc R U P A 1
C29A C 0.3375(16) 0.775(4) 0.4390(15) 0.049(19) Uiso 0.5 1 d . U P A 1
H29A H 0.3241 0.7599 0.4158 0.074 Uiso 0.5 1 calc R U P A 1
H29B H 0.3259 0.7608 0.4533 0.074 Uiso 0.5 1 calc R U P A 1
H29C H 0.3390 0.8216 0.4394 0.074 Uiso 0.5 1 calc R U P A 1
C27B C 0.3958(19) 0.715(5) 0.4849(15) 0.09(3) Uiso 0.5 1 d D . P A 2
H27D H 0.4193 0.7322 0.4929 0.132 Uiso 0.5 1 calc R U P A 2
H27E H 0.3866 0.7220 0.5019 0.132 Uiso 0.5 1 calc R U P A 2
H27F H 0.3964 0.6684 0.4809 0.132 Uiso 0.5 1 calc R U P A 2
C28B C 0.3350(16) 0.723(5) 0.4374(19) 0.10(3) Uiso 0.5 1 d D . P A 2
H28D H 0.3213 0.7460 0.4164 0.152 Uiso 0.5 1 calc R U P A 2
H28E H 0.3347 0.6771 0.4328 0.152 Uiso 0.5 1 calc R U P A 2
H28F H 0.3249 0.7306 0.4538 0.152 Uiso 0.5 1 calc R U P A 2
C29B C 0.3719(17) 0.819(3) 0.4588(15) 0.05(2) Uiso 0.5 1 d D . P A 2
H29D H 0.3570 0.8413 0.4378 0.078 Uiso 0.5 1 calc R U P A 2
H29E H 0.3629 0.8264 0.4760 0.078 Uiso 0.5 1 calc R U P A 2
H29F H 0.3956 0.8365 0.4669 0.078 Uiso 0.5 1 calc R U P A 2
C30 C 0.3205(9) 0.6765(17) 0.2399(9) 0.054(10) Uiso 1 1 d . . . . .
C31 C 0.3116(9) 0.6617(19) 0.2646(9) 0.066(12) Uiso 1 1 d . . . . .
H31 H 0.3202 0.6850 0.2852 0.079 Uiso 1 1 calc R U . . .
C32 C 0.2897(10) 0.611(2) 0.2592(10) 0.084(13) Uiso 1 1 d . . . . .
H32 H 0.2860 0.5963 0.2781 0.100 Uiso 1 1 calc R U . . .
C33 C 0.2740(10) 0.583(2) 0.2321(10) 0.073(12) Uiso 1 1 d . . . . .
C34 C 0.2777(11) 0.599(2) 0.2053(12) 0.112(17) Uiso 1 1 d . . . . .
H34 H 0.2654 0.5781 0.1844 0.134 Uiso 1 1 calc R U . . .
C35 C 0.3022(9) 0.6539(19) 0.2078(9) 0.076(13) Uiso 1 1 d . . . . .
H35 H 0.3046 0.6712 0.1887 0.092 Uiso 1 1 calc R U . . .
C36 C 0.2456(14) 0.524(3) 0.2223(13) 0.125(17) Uiso 1 1 d . U . . .
C37A C 0.248(2) 0.457(4) 0.2002(17) 0.18(3) Uiso 0.6 1 d D U P B 1
H37A H 0.2512 0.4708 0.1799 0.263 Uiso 0.6 1 calc R U P B 1
H37B H 0.2683 0.4315 0.2146 0.263 Uiso 0.6 1 calc R U P B 1
H37C H 0.2270 0.4321 0.1937 0.263 Uiso 0.6 1 calc R U P B 1
C38A C 0.2077(18) 0.541(3) 0.1967(16) 0.14(3) Uiso 0.6 1 d D . P B 1
H38A H 0.2085 0.5642 0.1773 0.205 Uiso 0.6 1 calc R U P B 1
H38B H 0.1942 0.5019 0.1889 0.205 Uiso 0.6 1 calc R U P B 1
H38C H 0.1968 0.5687 0.2078 0.205 Uiso 0.6 1 calc R U P B 1
C39A C 0.2416(13) 0.491(3) 0.2500(10) 0.044(15) Uiso 0.6 1 d D U P B 1
H39A H 0.2645 0.4785 0.2671 0.066 Uiso 0.6 1 calc R U P B 1
H39B H 0.2301 0.5190 0.2603 0.066 Uiso 0.6 1 calc R U P B 1
H39C H 0.2275 0.4521 0.2413 0.066 Uiso 0.6 1 calc R U P B 1
C37B C 0.266(2) 0.478(5) 0.242(2) 0.11(4) Uiso 0.4 1 d D . P B 2
H37D H 0.2743 0.4910 0.2658 0.159 Uiso 0.4 1 calc R U P B 2
H37E H 0.2526 0.4382 0.2385 0.159 Uiso 0.4 1 calc R U P B 2
H37F H 0.2858 0.4713 0.2363 0.159 Uiso 0.4 1 calc R U P B 2
C38B C 0.230(3) 0.519(6) 0.1867(18) 0.15(6) Uiso 0.4 1 d D . P B 2
H38D H 0.2159 0.5573 0.1769 0.231 Uiso 0.4 1 calc R U P B 2
H38E H 0.2478 0.5141 0.1781 0.231 Uiso 0.4 1 calc R U P B 2
H38F H 0.2146 0.4810 0.1803 0.231 Uiso 0.4 1 calc R U P B 2
C39B C 0.218(2) 0.549(5) 0.234(2) 0.11(4) Uiso 0.4 1 d D . P B 2
H39D H 0.2040 0.5821 0.2190 0.162 Uiso 0.4 1 calc R U P B 2
H39E H 0.2031 0.5129 0.2346 0.162 Uiso 0.4 1 calc R U P B 2
H39F H 0.2298 0.5661 0.2573 0.162 Uiso 0.4 1 calc R U P B 2
C40 C 0.5453(8) 0.6748(15) 0.4066(7) 0.039(9) Uiso 1 1 d . . . . .
C41 C 0.5689(8) 0.6900(15) 0.4388(7) 0.043(9) Uiso 1 1 d . . . . .
H41 H 0.5911 0.7070 0.4427 0.051 Uiso 1 1 calc R U . . .
C42 C 0.5595(10) 0.6798(18) 0.4651(9) 0.077(13) Uiso 1 1 d . . . . .
H42 H 0.5749 0.6938 0.4871 0.092 Uiso 1 1 calc R U . . .
C43 C 0.5285(10) 0.6500(18) 0.4612(9) 0.066(11) Uiso 1 1 d . . . . .
C44 C 0.5080(10) 0.631(2) 0.4300(10) 0.089(14) Uiso 1 1 d . . . . .
H43 H 0.4874 0.6075 0.4267 0.107 Uiso 1 1 calc R U . . .
C45 C 0.5153(9) 0.6424(16) 0.4031(8) 0.056(11) Uiso 1 1 d . . . . .
H45 H 0.4997 0.6281 0.3813 0.068 Uiso 1 1 calc R U . . .
C46 C 0.5282(9) 0.6529(18) 0.4993(11) 0.126(19) Uiso 1 1 d D . . . .
C47 C 0.4990(11) 0.687(2) 0.4958(12) 0.18(3) Uiso 1 1 d D . . . .
H47A H 0.5034 0.7326 0.4953 0.274 Uiso 1 1 calc R U . . .
H47B H 0.4796 0.6741 0.4746 0.274 Uiso 1 1 calc R U . . .
H47C H 0.4931 0.6770 0.5149 0.274 Uiso 1 1 calc R U . . .
C48 C 0.5543(12) 0.669(2) 0.5306(12) 0.22(3) Uiso 1 1 d D . . . .
H48A H 0.5757 0.6462 0.5341 0.325 Uiso 1 1 calc R U . . .
H48B H 0.5586 0.7156 0.5313 0.325 Uiso 1 1 calc R U . . .
H48C H 0.5470 0.6578 0.5486 0.325 Uiso 1 1 calc R U . . .
C49 C 0.5219(12) 0.589(2) 0.4999(13) 0.19(3) Uiso 1 1 d D . . . .
H49A H 0.5427 0.5643 0.5024 0.287 Uiso 1 1 calc R U . . .
H49B H 0.5160 0.5791 0.5190 0.287 Uiso 1 1 calc R U . . .
H49C H 0.5025 0.5762 0.4787 0.287 Uiso 1 1 calc R U . . .
C50 C 0.6391(8) 0.8773(15) 0.4307(7) 0.036(9) Uiso 1 1 d . . . . .
C51 C 0.6331(9) 0.8625(16) 0.4587(8) 0.059(11) Uiso 1 1 d . . . . .
H51 H 0.6096 0.8579 0.4558 0.071 Uiso 1 1 calc R U . . .
C52 C 0.6585(11) 0.854(2) 0.4899(10) 0.095(15) Uiso 1 1 d . . . . .
H52 H 0.6528 0.8401 0.5078 0.114 Uiso 1 1 calc R U . . .
C53 C 0.6940(12) 0.867(2) 0.4966(12) 0.103(15) Uiso 1 1 d . . . . .
C54 C 0.7015(10) 0.8755(18) 0.4683(9) 0.073(12) Uiso 1 1 d . . . . .
H54 H 0.7249 0.8761 0.4709 0.087 Uiso 1 1 calc R U . . .
C55 C 0.6746(9) 0.8834(17) 0.4366(9) 0.064(11) Uiso 1 1 d . . . . .
H55 H 0.6802 0.8932 0.4180 0.077 Uiso 1 1 calc R U . . .
C56 C 0.7253(15) 0.855(3) 0.5334(14) 0.13(2) Uiso 1 1 d . . . . .
C57 C 0.7451(13) 0.914(3) 0.5385(12) 0.16(2) Uiso 1 1 d . . . . .
H57A H 0.7305 0.9502 0.5383 0.241 Uiso 1 1 calc R U . . .
H57B H 0.7654 0.9118 0.5603 0.241 Uiso 1 1 calc R U . . .
H57C H 0.7529 0.9186 0.5202 0.241 Uiso 1 1 calc R U . . .
C58 C 0.7458(15) 0.799(3) 0.5334(14) 0.21(3) Uiso 1 1 d . . . . .
H58A H 0.7316 0.7603 0.5300 0.311 Uiso 1 1 calc R U . . .
H58B H 0.7536 0.8028 0.5152 0.311 Uiso 1 1 calc R U . . .
H58C H 0.7661 0.7961 0.5552 0.311 Uiso 1 1 calc R U . . .
C59 C 0.7109(14) 0.852(3) 0.5587(13) 0.18(3) Uiso 1 1 d . . . . .
H59A H 0.6974 0.8120 0.5555 0.272 Uiso 1 1 calc R U . . .
H59B H 0.7299 0.8518 0.5814 0.272 Uiso 1 1 calc R U . . .
H59C H 0.6957 0.8886 0.5562 0.272 Uiso 1 1 calc R U . . .
C60 C 0.6914(9) 0.8566(19) 0.3225(9) 0.068(12) Uiso 1 1 d . . . . .
C61 C 0.7079(8) 0.8734(16) 0.3005(7) 0.044(9) Uiso 1 1 d . . . . .
H61 H 0.6975 0.9009 0.2815 0.053 Uiso 1 1 calc R U . . .
C62 C 0.7404(11) 0.846(2) 0.3095(11) 0.102(16) Uiso 1 1 d . . . . .
H62 H 0.7544 0.8597 0.2984 0.123 Uiso 1 1 calc R U . . .
C63 C 0.7528(10) 0.801(2) 0.3329(9) 0.067(12) Uiso 1 1 d . . . . .
C64 C 0.7354(11) 0.785(2) 0.3546(10) 0.090(14) Uiso 1 1 d . . . . .
H64 H 0.7448 0.7549 0.3723 0.108 Uiso 1 1 calc R U . . .
C65 C 0.7057(9) 0.8162(17) 0.3487(8) 0.059(11) Uiso 1 1 d . . . . .
H65 H 0.6945 0.8093 0.3633 0.071 Uiso 1 1 calc R U . . .
C66 C 0.7899(17) 0.768(3) 0.3369(11) 0.19(3) Uiso 1 1 d D . . . .
C67 C 0.8145(13) 0.813(2) 0.3545(12) 0.15(2) Uiso 1 1 d D . . . .
H67A H 0.8142 0.8477 0.3391 0.219 Uiso 1 1 calc R U . . .
H67B H 0.8093 0.8307 0.3728 0.219 Uiso 1 1 calc R U . . .
H67C H 0.8376 0.7931 0.3640 0.219 Uiso 1 1 calc R U . . .
C68 C 0.7878(13) 0.749(3) 0.3056(13) 0.17(2) Uiso 1 1 d D . . . .
H68A H 0.7826 0.7857 0.2905 0.250 Uiso 1 1 calc R U . . .
H68B H 0.8100 0.7296 0.3082 0.250 Uiso 1 1 calc R U . . .
H68C H 0.7693 0.7166 0.2959 0.250 Uiso 1 1 calc R U . . .
C69 C 0.7967(12) 0.728(2) 0.3641(12) 0.136(19) Uiso 1 1 d D . . . .
H69A H 0.7813 0.6909 0.3571 0.203 Uiso 1 1 calc R U . . .
H69B H 0.8210 0.7142 0.3730 0.203 Uiso 1 1 calc R U . . .
H69C H 0.7927 0.7518 0.3818 0.203 Uiso 1 1 calc R U . . .
C70 C 0.6065(10) 1.0448(19) 0.3572(9) 0.072(12) Uiso 1 1 d . . . . .
C71 C 0.6411(11) 1.043(2) 0.3700(10) 0.095(15) Uiso 1 1 d . . . . .
H71 H 0.6517 1.0361 0.3548 0.114 Uiso 1 1 calc R U . . .
C72 C 0.6633(11) 1.050(2) 0.4053(11) 0.101(15) Uiso 1 1 d . . . . .
H72 H 0.6877 1.0436 0.4143 0.121 Uiso 1 1 calc R U . . .
C73 C 0.6452(11) 1.069(2) 0.4260(10) 0.086(14) Uiso 1 1 d . . . . .
C74 C 0.6108(13) 1.066(2) 0.4153(12) 0.117(17) Uiso 1 1 d . . . . .
H74 H 0.6002 1.0715 0.4306 0.140 Uiso 1 1 calc R U . . .
C75 C 0.5908(11) 1.0536(19) 0.3812(10) 0.086(14) Uiso 1 1 d . . . . .
H75 H 0.5662 1.0511 0.3733 0.104 Uiso 1 1 calc R U . . .
C76 C 0.6739(12) 1.083(2) 0.4671(11) 0.097(15) Uiso 1 1 d . . . . .
C77 C 0.6599(12) 1.039(2) 0.4876(12) 0.15(2) Uiso 1 1 d . . . . .
H77A H 0.6361 1.0514 0.4832 0.225 Uiso 1 1 calc R U . . .
H77B H 0.6601 0.9943 0.4807 0.225 Uiso 1 1 calc R U . . .
H77C H 0.6748 1.0432 0.5118 0.225 Uiso 1 1 calc R U . . .
C78 C 0.7092(10) 1.061(2) 0.4754(10) 0.111(16) Uiso 1 1 d . . . . .
H78A H 0.7197 1.0865 0.4632 0.167 Uiso 1 1 calc R U . . .
H78B H 0.7231 1.0646 0.4998 0.167 Uiso 1 1 calc R U . . .
H78C H 0.7084 1.0156 0.4687 0.167 Uiso 1 1 calc R U . . .
C79 C 0.6638(12) 1.158(2) 0.4691(11) 0.14(2) Uiso 1 1 d . . . . .
H79A H 0.6387 1.1612 0.4624 0.213 Uiso 1 1 calc R U . . .
H79B H 0.6762 1.1732 0.4923 0.213 Uiso 1 1 calc R U . . .
H79C H 0.6704 1.1834 0.4539 0.213 Uiso 1 1 calc R U . . .
C80 C 0.6345(16) 1.145(2) 0.2396(10) 0.139(18) Uiso 1 1 d D U . . .
C81 C 0.6556(14) 1.190(3) 0.2419(10) 0.21(2) Uiso 1 1 d D U . . .
H81 H 0.6799 1.1820 0.2530 0.249 Uiso 1 1 calc R U . . .
C82 C 0.6440(14) 1.250(3) 0.2286(11) 0.19(2) Uiso 1 1 d D U . . .
H82 H 0.6604 1.2826 0.2299 0.223 Uiso 1 1 calc R U . . .
C83 C 0.6116(15) 1.263(2) 0.2148(10) 0.113(15) Uiso 1 1 d D U . . .
C84 C 0.5884(14) 1.214(3) 0.2108(13) 0.21(2) Uiso 1 1 d D U . . .
H84 H 0.5642 1.2210 0.1987 0.250 Uiso 1 1 calc R U . . .
C85 C 0.5994(16) 1.158(3) 0.2232(13) 0.23(2) Uiso 1 1 d D U . . .
H85 H 0.5832 1.1248 0.2210 0.276 Uiso 1 1 calc R U . . .
C86 C 0.5987(13) 1.333(3) 0.1977(12) 0.114(17) Uiso 1 1 d . . . . .
C87 C 0.5770(12) 1.334(2) 0.1612(12) 0.15(2) Uiso 1 1 d . . . . .
H87A H 0.5893 1.3131 0.1493 0.226 Uiso 1 1 calc R U . . .
H87B H 0.5551 1.3117 0.1565 0.226 Uiso 1 1 calc R U . . .
H87C H 0.5720 1.3788 0.1535 0.226 Uiso 1 1 calc R U . . .
C88 C 0.6345(14) 1.380(3) 0.2120(13) 0.19(3) Uiso 1 1 d . . . . .
H88A H 0.6468 1.3751 0.2366 0.281 Uiso 1 1 calc R U . . .
H88B H 0.6498 1.3667 0.2013 0.281 Uiso 1 1 calc R U . . .
H88C H 0.6277 1.4247 0.2065 0.281 Uiso 1 1 calc R U . . .
C89 C 0.5797(12) 1.367(2) 0.2175(11) 0.14(2) Uiso 1 1 d . . . . .
H89A H 0.5946 1.3654 0.2418 0.216 Uiso 1 1 calc R U . . .
H89B H 0.5748 1.4113 0.2101 0.216 Uiso 1 1 calc R U . . .
H89C H 0.5579 1.3442 0.2130 0.216 Uiso 1 1 calc R U . . .
C90 C 0.6542(8) 0.8774(17) 0.1778(8) 0.051(10) Uiso 1 1 d . . . . .
C91 C 0.6605(10) 0.869(2) 0.1496(10) 0.089(14) Uiso 1 1 d . . . . .
H91 H 0.6450 0.8889 0.1292 0.107 Uiso 1 1 calc R U . . .
C92 C 0.6876(12) 0.835(2) 0.1491(12) 0.110(17) Uiso 1 1 d . . . . .
H92 H 0.6908 0.8281 0.1290 0.132 Uiso 1 1 calc R U . . .
C93 C 0.7081(11) 0.814(2) 0.1773(11) 0.077(13) Uiso 1 1 d . . . . .
C94 C 0.7064(10) 0.8160(19) 0.2087(10) 0.085(14) Uiso 1 1 d . . . . .
H94 H 0.7230 0.7968 0.2287 0.102 Uiso 1 1 calc R U . . .
C95 C 0.6775(9) 0.8501(17) 0.2070(8) 0.060(11) Uiso 1 1 d . . . . .
H95 H 0.6738 0.8547 0.2270 0.073 Uiso 1 1 calc R U . . .
C96 C 0.740(2) 0.767(4) 0.1839(19) 0.25(4) Uiso 1 1 d D . . . .
C97 C 0.771(2) 0.801(4) 0.2081(18) 0.29(4) Uiso 1 1 d D . . . .
H97A H 0.7697 0.8461 0.2021 0.438 Uiso 1 1 calc R U . . .
H97B H 0.7721 0.7964 0.2310 0.438 Uiso 1 1 calc R U . . .
H97C H 0.7919 0.7817 0.2074 0.438 Uiso 1 1 calc R U . . .
C98 C 0.7327(19) 0.698(4) 0.1850(18) 0.29(4) Uiso 1 1 d D . . . .
H98A H 0.7105 0.6876 0.1662 0.435 Uiso 1 1 calc R U . . .
H98B H 0.7514 0.6732 0.1828 0.435 Uiso 1 1 calc R U . . .
H98C H 0.7316 0.6880 0.2065 0.435 Uiso 1 1 calc R U . . .
C99 C 0.749(2) 0.792(4) 0.1564(19) 0.34(5) Uiso 1 1 d D . . . .
H99A H 0.7526 0.8379 0.1591 0.504 Uiso 1 1 calc R U . . .
H99B H 0.7696 0.7701 0.1573 0.504 Uiso 1 1 calc R U . . .
H99C H 0.7292 0.7828 0.1345 0.504 Uiso 1 1 calc R U . . .
C100 C 0.5817(13) 0.552(2) 0.1880(12) 0.108(16) Uiso 1 1 d . . . . .
C101 C 0.5596(10) 0.5338(17) 0.1561(9) 0.069(12) Uiso 1 1 d . . . . .
H101 H 0.5357 0.5274 0.1513 0.083 Uiso 1 1 calc R U . . .
C102 C 0.5708(10) 0.5240(19) 0.1303(10) 0.083(13) Uiso 1 1 d . . . . .
H102 H 0.5550 0.5150 0.1076 0.099 Uiso 1 1 calc R U . . .
C103 C 0.6075(12) 0.529(2) 0.1403(11) 0.099(15) Uiso 1 1 d D . . . .
C104 C 0.6288(12) 0.550(2) 0.1708(12) 0.117(17) Uiso 1 1 d . . . . .
H103 H 0.6524 0.5592 0.1756 0.141 Uiso 1 1 calc R U . . .
C105 C 0.6161(9) 0.5581(16) 0.1958(8) 0.058(11) Uiso 1 1 d . . . . .
H105 H 0.6318 0.5679 0.2184 0.069 Uiso 1 1 calc R U . . .
C106 C 0.6117(15) 0.513(3) 0.1020(13) 0.14(2) Uiso 1 1 d D . . . .
C107 C 0.6504(13) 0.522(2) 0.1196(12) 0.15(2) Uiso 1 1 d . . . . .
H07A H 0.6604 0.4887 0.1369 0.222 Uiso 1 1 calc R U . . .
H07B H 0.6605 0.5190 0.1031 0.222 Uiso 1 1 calc R U . . .
H07C H 0.6554 0.5643 0.1304 0.222 Uiso 1 1 calc R U . . .
C108 C 0.6094(13) 0.438(3) 0.1027(12) 0.16(2) Uiso 1 1 d . . . . .
H08A H 0.6276 0.4221 0.1237 0.245 Uiso 1 1 calc R U . . .
H08B H 0.5865 0.4259 0.1015 0.245 Uiso 1 1 calc R U . . .
H08C H 0.6125 0.4204 0.0833 0.245 Uiso 1 1 calc R U . . .
C109 C 0.5905(12) 0.552(2) 0.0767(12) 0.14(2) Uiso 1 1 d . . . . .
H09A H 0.5664 0.5371 0.0690 0.214 Uiso 1 1 calc R U . . .
H09B H 0.5924 0.5958 0.0852 0.214 Uiso 1 1 calc R U . . .
H09C H 0.5975 0.5505 0.0579 0.214 Uiso 1 1 calc R U . . .
C110 C 0.6513(10) 0.453(3) 0.3313(10) 0.118(16) Uiso 1 1 d D U . . .
C111 C 0.6341(10) 0.445(3) 0.3480(10) 0.139(17) Uiso 1 1 d D U . . .
H111 H 0.6269 0.4823 0.3562 0.166 Uiso 1 1 calc R U . . .
C112 C 0.6244(11) 0.384(3) 0.3558(10) 0.18(2) Uiso 1 1 d D U . . .
H112 H 0.6105 0.3844 0.3683 0.213 Uiso 1 1 calc R U . . .
C113 C 0.6318(16) 0.330(3) 0.3485(15) 0.23(2) Uiso 1 1 d D U . . .
C114 C 0.6498(17) 0.339(4) 0.3270(16) 0.29(3) Uiso 1 1 d D U . . .
H114 H 0.6549 0.3022 0.3169 0.349 Uiso 1 1 calc R U . . .
C115 C 0.6588(16) 0.392(3) 0.3211(15) 0.26(2) Uiso 1 1 d D U . . .
H115 H 0.6724 0.3926 0.3083 0.312 Uiso 1 1 calc R U . . .
C116 C 0.6216(15) 0.252(3) 0.3575(15) 0.16(2) Uiso 1 1 d D . . . .
C117 C 0.6208(17) 0.266(3) 0.3929(17) 0.25(3) Uiso 1 1 d . . . . .
H17D H 0.6434 0.2836 0.4084 0.368 Uiso 1 1 calc R U . . .
H17E H 0.6026 0.2981 0.3899 0.368 Uiso 1 1 calc R U . . .
H17F H 0.6159 0.2269 0.4023 0.368 Uiso 1 1 calc R U . . .
C118 C 0.660(2) 0.224(4) 0.375(2) 0.33(5) Uiso 1 1 d . . . . .
H18D H 0.6723 0.2451 0.3971 0.493 Uiso 1 1 calc R U . . .
H18E H 0.6593 0.1780 0.3782 0.493 Uiso 1 1 calc R U . . .
H18F H 0.6724 0.2333 0.3607 0.493 Uiso 1 1 calc R U . . .
C119 C 0.5975(18) 0.225(3) 0.3222(18) 0.27(4) Uiso 1 1 d . . . . .
H19D H 0.6101 0.2249 0.3076 0.399 Uiso 1 1 calc R U . . .
H19E H 0.5903 0.1817 0.3245 0.399 Uiso 1 1 calc R U . . .
H19F H 0.5770 0.2528 0.3121 0.399 Uiso 1 1 calc R U . . .
C120 C 0.6629(8) 0.6638(18) 0.4238(8) 0.050(10) Uiso 1 1 d . . . . .
C121 C 0.6643(8) 0.7049(18) 0.4470(8) 0.058(11) Uiso 1 1 d . . . . .
H121 H 0.6654 0.7494 0.4429 0.069 Uiso 1 1 calc R U . . .
C122 C 0.6643(9) 0.6845(19) 0.4786(9) 0.077(13) Uiso 1 1 d D . . . .
H122 H 0.6650 0.7155 0.4950 0.093 Uiso 1 1 calc R U . . .
C123 C 0.6632(10) 0.624(2) 0.4849(11) 0.081(13) Uiso 1 1 d . . . . .
C124 C 0.6613(11) 0.579(3) 0.4615(9) 0.124(18) Uiso 1 1 d D . . . .
H124 H 0.6617 0.5348 0.4666 0.148 Uiso 1 1 calc R U . . .
C125 C 0.6588(9) 0.600(2) 0.4284(10) 0.086(14) Uiso 1 1 d . . . . .
H125 H 0.6545 0.5701 0.4106 0.103 Uiso 1 1 calc R U . . .
C126 C 0.6712(11) 0.599(2) 0.524(2) 0.27(4) Uiso 1 1 d D . . . .
C127 C 0.7057(14) 0.600(3) 0.5432(18) 0.31(5) Uiso 1 1 d D . . . .
H27G H 0.7145 0.6440 0.5443 0.470 Uiso 1 1 calc R U . . .
H27H H 0.7100 0.5857 0.5661 0.470 Uiso 1 1 calc R U . . .
H27I H 0.7176 0.5717 0.5335 0.470 Uiso 1 1 calc R U . . .
C128 C 0.6585(16) 0.540(3) 0.5218(18) 0.29(4) Uiso 1 1 d D . . . .
H28G H 0.6335 0.5405 0.5075 0.436 Uiso 1 1 calc R U . . .
H28H H 0.6702 0.5112 0.5119 0.436 Uiso 1 1 calc R U . . .
H28I H 0.6626 0.5252 0.5445 0.436 Uiso 1 1 calc R U . . .
C129 C 0.6551(13) 0.641(2) 0.5362(14) 0.20(3) Uiso 1 1 d D . . . .
H29G H 0.6648 0.6836 0.5374 0.293 Uiso 1 1 calc R U . . .
H29H H 0.6302 0.6414 0.5214 0.293 Uiso 1 1 calc R U . . .
H29I H 0.6584 0.6269 0.5589 0.293 Uiso 1 1 calc R U . . .
C130 C 0.5484(9) 0.5218(17) 0.3326(8) 0.051(10) Uiso 1 1 d . . . . .
C131 C 0.5222(10) 0.4769(19) 0.3293(9) 0.075(13) Uiso 1 1 d . . . . .
H131 H 0.5057 0.4617 0.3081 0.090 Uiso 1 1 calc R U . . .
C132 C 0.5228(11) 0.458(2) 0.3594(10) 0.089(14) Uiso 1 1 d . . . . .
H132 H 0.5029 0.4361 0.3588 0.107 Uiso 1 1 calc R U . . .
C133 C 0.5490(10) 0.467(2) 0.3897(10) 0.069(12) Uiso 1 1 d . . . . .
C134 C 0.5712(10) 0.510(2) 0.3912(10) 0.077(13) Uiso 1 1 d . . . . .
H134 H 0.5860 0.5251 0.4131 0.093 Uiso 1 1 calc R U . . .
C135 C 0.5759(9) 0.5381(18) 0.3644(8) 0.065(11) Uiso 1 1 d . . . . .
H135 H 0.5950 0.5648 0.3669 0.078 Uiso 1 1 calc R U . . .
C136 C 0.5435(18) 0.432(3) 0.4198(16) 0.17(2) Uiso 1 1 d . . . . .
C137 C 0.5621(17) 0.483(3) 0.4502(17) 0.26(4) Uiso 1 1 d . . . . .
H37G H 0.5839 0.4983 0.4498 0.386 Uiso 1 1 calc R U . . .
H37H H 0.5466 0.5201 0.4472 0.386 Uiso 1 1 calc R U . . .
H37I H 0.5670 0.4627 0.4720 0.386 Uiso 1 1 calc R U . . .
C138 C 0.5154(13) 0.411(2) 0.4188(11) 0.14(2) Uiso 1 1 d . . . . .
H38G H 0.5193 0.3926 0.4408 0.210 Uiso 1 1 calc R U . . .
H38H H 0.4986 0.4464 0.4136 0.210 Uiso 1 1 calc R U . . .
H38I H 0.5063 0.3784 0.4012 0.210 Uiso 1 1 calc R U . . .
C139 C 0.5729(11) 0.378(2) 0.4313(10) 0.122(18) Uiso 1 1 d . . . . .
H39G H 0.5946 0.3955 0.4319 0.183 Uiso 1 1 calc R U . . .
H39H H 0.5768 0.3622 0.4539 0.183 Uiso 1 1 calc R U . . .
H39I H 0.5653 0.3421 0.4152 0.183 Uiso 1 1 calc R U . . .
C140 C 0.5187(10) 1.072(2) 0.1841(9) 0.077(13) Uiso 1 1 d . . . . .
C141 C 0.5337(10) 1.056(2) 0.1610(10) 0.086(14) Uiso 1 1 d . . . . .
H141 H 0.5515 1.0243 0.1668 0.103 Uiso 1 1 calc R U . . .
C142 C 0.5219(10) 1.087(2) 0.1298(10) 0.083(13) Uiso 1 1 d . . . . .
H142 H 0.5306 1.0715 0.1142 0.100 Uiso 1 1 calc R U . . .
C143 C 0.4994(10) 1.136(2) 0.1195(10) 0.076(13) Uiso 1 1 d . . . . .
C144 C 0.4843(10) 1.153(2) 0.1413(10) 0.091(14) Uiso 1 1 d . . . . .
H144 H 0.4667 1.1846 0.1350 0.109 Uiso 1 1 calc R U . . .
C145 C 0.4950(10) 1.122(2) 0.1723(10) 0.087(14) Uiso 1 1 d . . . . .
H145 H 0.4853 1.1375 0.1871 0.104 Uiso 1 1 calc R U . . .
C146 C 0.4902(14) 1.178(3) 0.0869(12) 0.109(17) Uiso 1 1 d . . . . .
C147 C 0.5206(15) 1.199(3) 0.0854(14) 0.19(3) Uiso 1 1 d . . . . .
H47D H 0.5382 1.1649 0.0940 0.290 Uiso 1 1 calc R U . . .
H47E H 0.5161 1.2086 0.0619 0.290 Uiso 1 1 calc R U . . .
H47F H 0.5289 1.2372 0.0993 0.290 Uiso 1 1 calc R U . . .
C148 C 0.4569(14) 1.206(3) 0.0781(13) 0.17(2) Uiso 1 1 d . . . . .
H48D H 0.4419 1.1754 0.0830 0.260 Uiso 1 1 calc R U . . .
H48E H 0.4594 1.2450 0.0913 0.260 Uiso 1 1 calc R U . . .
H48F H 0.4466 1.2163 0.0539 0.260 Uiso 1 1 calc R U . . .
C149 C 0.4750(18) 1.126(4) 0.0574(17) 0.27(4) Uiso 1 1 d . . . . .
H49D H 0.4532 1.1088 0.0567 0.408 Uiso 1 1 calc R U . . .
H49E H 0.4707 1.1463 0.0357 0.408 Uiso 1 1 calc R U . . .
H49F H 0.4918 1.0911 0.0617 0.408 Uiso 1 1 calc R U . . .

loop_
_atom_site_aniso_label
_atom_site_aniso_U_11
_atom_site_aniso_U_22
_atom_site_aniso_U_33
_atom_site_aniso_U_23
_atom_site_aniso_U_13
_atom_site_aniso_U_12
Au1 0.0162(9) 0.0075(12) 0.0207(9) 0.000 0.0058(7) 0.000
Au2 0.0258(10) 0.0200(13) 0.0230(9) 0.000 0.0137(8) 0.000
Au3 0.0197(7) 0.0175(9) 0.0228(6) -0.0019(6) 0.0093(6) -0.0017(6)
Au4 0.0197(7) 0.0283(9) 0.0202(6) -0.0002(6) 0.0071(6) -0.0029(6)
Au5 0.0316(8) 0.0317(10) 0.0250(7) -0.0028(6) 0.0126(6) -0.0071(7)
Au6 0.0317(8) 0.0407(11) 0.0332(7) 0.0036(7) 0.0136(6) 0.0043(7)
Au7 0.0357(8) 0.0479(12) 0.0364(8) 0.0028(7) 0.0167(7) -0.0038(7)
Au8 0.0219(7) 0.0612(12) 0.0333(8) 0.0007(7) 0.0127(6) -0.0010(7)
Au9 0.0233(7) 0.0211(9) 0.0220(6) 0.0055(6) 0.0069(6) 0.0010(6)
Au10 0.0235(8) 0.0517(11) 0.0287(7) 0.0010(7) 0.0083(6) -0.0056(7)
Au11 0.0475(9) 0.0791(14) 0.0354(8) -0.0102(8) 0.0168(7) -0.0240(9)
Au12 0.0326(8) 0.0633(13) 0.0348(8) -0.0112(7) 0.0168(7) -0.0173(8)
Au13 0.0529(10) 0.0346(11) 0.0333(8) -0.0062(7) 0.0241(7) -0.0165(7)
Au14 0.1119(15) 0.0595(14) 0.0653(11) -0.0195(9) 0.0502(11) -0.0416(11)
Au15 0.0748(12) 0.0633(14) 0.0682(11) -0.0090(9) 0.0436(10) -0.0266(10)
Au16 0.0344(8) 0.0466(11) 0.0358(8) -0.0070(7) 0.0203(7) -0.0124(7)
Au17 0.0302(8) 0.0207(9) 0.0302(7) -0.0005(6) 0.0107(6) 0.0078(6)
Au18 0.0681(12) 0.0715(15) 0.0594(10) 0.0046(9) 0.0296(9) 0.0232(10)
Au19 0.0385(9) 0.0821(15) 0.0522(9) 0.0067(9) 0.0127(7) 0.0125(9)
Au20 0.0212(7) 0.0665(12) 0.0256(7) 0.0036(7) 0.0052(6) -0.0015(7)
Au21 0.0269(8) 0.0311(10) 0.0269(7) 0.0063(6) 0.0072(6) 0.0044(7)
Au22 0.0722(16) 0.0424(17) 0.0399(12) 0.000 0.0237(11) 0.000
Au23 0.0532(9) 0.0287(11) 0.0346(8) -0.0007(7) 0.0257(7) -0.0054(7)
Au24 0.122(2) 0.0329(17) 0.0465(13) 0.000 0.0476(14) 0.000
S1 0.054(6) 0.081(9) 0.030(5) -0.010(5) 0.024(5) 0.002(6)
S2 0.044(6) 0.062(8) 0.037(5) 0.003(5) 0.018(5) -0.013(5)
S3 0.019(5) 0.095(9) 0.039(5) 0.015(5) 0.014(4) -0.001(5)
S4 0.034(5) 0.061(8) 0.025(5) 0.016(4) 0.006(4) -0.009(5)
S5 0.035(5) 0.062(8) 0.030(5) -0.008(5) 0.003(4) -0.017(5)
S6 0.055(7) 0.083(9) 0.047(6) 0.005(6) 0.024(5) -0.013(6)
S7 0.104(9) 0.045(8) 0.075(7) -0.009(6) 0.055(7) -0.029(7)
S8 0.086(8) 0.088(11) 0.076(8) -0.017(7) 0.047(7) -0.026(7)
S9 0.067(7) 0.079(10) 0.073(7) -0.009(6) 0.051(6) -0.032(6)
S10 0.073(7) 0.047(8) 0.061(6) 0.008(5) 0.035(6) 0.029(6)
S11 0.060(7) 0.076(10) 0.094(8) 0.000(7) 0.035(7) 0.005(7)
S12 0.023(5) 0.084(9) 0.041(5) 0.015(5) 0.001(4) -0.003(5)
S13 0.070(7) 0.061(9) 0.038(6) 0.006(5) 0.023(5) -0.001(6)
S14 0.116(9) 0.038(8) 0.046(6) -0.005(5) 0.047(6) -0.009(6)

loop_
_atom_type_symbol
_atom_type_description
_atom_type_scat_dispersion_real
_atom_type_scat_dispersion_imag
_atom_type_scat_source
C C 0.0033 0.0016 'International Tables Vol C Tables 4.2.6.8 and 6.1.1.4'
H H 0.0000 0.0000 'International Tables Vol C Tables 4.2.6.8 and 6.1.1.4'
S S 0.1246 0.1234 'International Tables Vol C Tables 4.2.6.8 and 6.1.1.4'
Au Au -2.0133 8.8022 'International Tables Vol C Tables 4.2.6.8 and 6.1.1.4'

loop_
_geom_angle_atom_site_label_1
_geom_angle_atom_site_label_2
_geom_angle_atom_site_label_3
_geom_angle
_geom_angle_site_symmetry_1
_geom_angle_site_symmetry_3
Au9 Au1 Au9 179.46(8) 2_655 .
Au9 Au1 Au17 124.04(4) 2_655 2_655
Au9 Au1 Au17 56.24(4) . 2_655
Au9 Au1 Au17 56.24(4) 2_655 .
Au9 Au1 Au17 124.04(4) . .
Au17 Au1 Au17 129.79(8) 2_655 .
Au9 Au1 Au21 62.87(4) 2_655 2_655
Au9 Au1 Au21 117.38(4) . 2_655
Au17 Au1 Au21 61.26(5) 2_655 2_655
Au17 Au1 Au21 98.00(6) . 2_655
Au9 Au1 Au21 117.38(5) 2_655 .
Au9 Au1 Au21 62.87(4) . .
Au17 Au1 Au21 98.00(6) 2_655 .
Au17 Au1 Au21 61.26(5) . .
Au21 Au1 Au21 132.52(8) 2_655 .
Au9 Au1 Au2 89.73(4) 2_655 .
Au9 Au1 Au2 89.73(4) . .
Au17 Au1 Au2 115.11(4) 2_655 .
Au17 Au1 Au2 115.11(4) . .
Au21 Au1 Au2 113.74(4) 2_655 .
Au21 Au1 Au2 113.74(4) . .
Au9 Au1 Au3 122.68(5) 2_655 2_655
Au9 Au1 Au3 56.99(4) . 2_655
Au17 Au1 Au3 55.57(4) 2_655 2_655
Au17 Au1 Au3 174.58(6) . 2_655
Au21 Au1 Au3 85.49(5) 2_655 2_655
Au21 Au1 Au3 119.13(5) . 2_655
Au2 Au1 Au3 59.54(4) . 2_655
Au9 Au1 Au3 57.00(4) 2_655 .
Au9 Au1 Au3 122.68(5) . .
Au17 Au1 Au3 174.58(6) 2_655 .
Au17 Au1 Au3 55.57(4) . .
Au21 Au1 Au3 119.13(5) 2_655 .
Au21 Au1 Au3 85.49(5) . .
Au2 Au1 Au3 59.54(4) . .
Au3 Au1 Au3 119.08(8) 2_655 .
Au9 Au1 Au4 63.73(4) 2_655 2_655
Au9 Au1 Au4 115.95(5) . 2_655
Au17 Au1 Au4 87.34(5) 2_655 2_655
Au17 Au1 Au4 119.76(5) . 2_655
Au21 Au1 Au4 55.78(4) 2_655 2_655
Au21 Au1 Au4 171.64(6) . 2_655
Au2 Au1 Au4 57.97(4) . 2_655
Au3 Au1 Au4 58.96(5) 2_655 2_655
Au3 Au1 Au4 88.74(6) . 2_655
Au9 Au1 Au4 115.95(5) 2_655 .
Au9 Au1 Au4 63.73(4) . .
Au17 Au1 Au4 119.77(5) 2_655 .
Au17 Au1 Au4 87.34(5) . .
Au21 Au1 Au4 171.64(6) 2_655 .
Au21 Au1 Au4 55.78(4) . .
Au2 Au1 Au4 57.97(4) . .
Au3 Au1 Au4 88.74(6) 2_655 .
Au3 Au1 Au4 58.96(5) . .
Au4 Au1 Au4 115.95(8) 2_655 .
Au9 Au1 Au22 90.27(4) 2_655 .
Au9 Au1 Au22 90.27(4) . .
Au17 Au1 Au22 64.89(4) 2_655 .
Au17 Au1 Au22 64.89(4) . .
Au21 Au1 Au22 66.26(4) 2_655 .
Au21 Au1 Au22 66.26(4) . .
Au2 Au1 Au22 180.0 . .
Au3 Au1 Au22 120.46(4) 2_655 .
Au3 Au1 Au22 120.46(4) . .
Au4 Au1 Au22 122.03(4) 2_655 .
Au4 Au1 Au22 122.03(4) . .
Au13 Au2 Au13 118.87(9) 2_655 .
Au13 Au2 Au23 87.79(6) 2_655 .
Au13 Au2 Au23 64.22(6) . .
Au13 Au2 Au23 64.22(6) 2_655 2_655
Au13 Au2 Au23 87.79(6) . 2_655
Au23 Au2 Au23 124.50(9) . 2_655
Au13 Au2 Au4 58.75(5) 2_655 2_655
Au13 Au2 Au4 176.58(6) . 2_655
Au23 Au2 Au4 117.30(5) . 2_655
Au23 Au2 Au4 88.88(5) 2_655 2_655
Au13 Au2 Au4 176.57(6) 2_655 .
Au13 Au2 Au4 58.75(5) . .
Au23 Au2 Au4 88.88(5) . .
Au23 Au2 Au4 117.30(5) 2_655 .
Au4 Au2 Au4 123.74(8) 2_655 .
Au13 Au2 Au3 91.88(5) 2_655 2_655
Au13 Au2 Au3 118.03(5) . 2_655
Au23 Au2 Au3 177.49(6) . 2_655
Au23 Au2 Au3 57.40(5) 2_655 2_655
Au4 Au2 Au3 60.53(5) 2_655 2_655
Au4 Au2 Au3 91.49(6) . 2_655
Au13 Au2 Au3 118.03(5) 2_655 .
Au13 Au2 Au3 91.88(5) . .
Au23 Au2 Au3 57.40(5) . .
Au23 Au2 Au3 177.49(6) 2_655 .
Au4 Au2 Au3 91.48(6) 2_655 .
Au4 Au2 Au3 60.53(5) . .
Au3 Au2 Au3 120.76(8) 2_655 .
Au13 Au2 Au5 55.90(4) 2_655 2_655
Au13 Au2 Au5 125.18(5) . 2_655
Au23 Au2 Au5 61.14(4) . 2_655
Au23 Au2 Au5 119.80(5) 2_655 2_655
Au4 Au2 Au5 56.17(4) 2_655 2_655
Au4 Au2 Au5 122.84(5) . 2_655
Au3 Au2 Au5 116.70(5) 2_655 2_655
Au3 Au2 Au5 62.33(4) . 2_655
Au13 Au2 Au5 125.18(5) 2_655 .
Au13 Au2 Au5 55.90(4) . .
Au23 Au2 Au5 119.80(5) . .
Au23 Au2 Au5 61.14(4) 2_655 .
Au4 Au2 Au5 122.84(5) 2_655 .
Au4 Au2 Au5 56.17(4) . .
Au3 Au2 Au5 62.33(4) 2_655 .
Au3 Au2 Au5 116.70(5) . .
Au5 Au2 Au5 178.25(8) 2_655 .
Au13 Au2 Au1 120.56(4) 2_655 .
Au13 Au2 Au1 120.56(4) . .
Au23 Au2 Au1 117.75(4) . .
Au23 Au2 Au1 117.75(4) 2_655 .
Au4 Au2 Au1 61.87(4) 2_655 .
Au4 Au2 Au1 61.87(4) . .
Au3 Au2 Au1 60.38(4) 2_655 .
Au3 Au2 Au1 60.38(4) . .
Au5 Au2 Au1 89.13(4) 2_655 .
Au5 Au2 Au1 89.12(4) . .
Au17 Au3 Au16 119.07(6) . .
Au17 Au3 Au23 178.68(5) . .
Au16 Au3 Au23 59.88(5) . .
Au17 Au3 Au9 59.18(4) . 2_655
Au16 Au3 Au9 119.27(6) . 2_655
Au23 Au3 Au9 120.40(6) . 2_655
Au17 Au3 Au12 121.03(6) . .
Au16 Au3 Au12 58.67(6) . .
Au23 Au3 Au12 59.33(5) . .
Au9 Au3 Au12 177.90(5) 2_655 .
Au17 Au3 Au4 92.01(5) . .
Au16 Au3 Au4 119.51(5) . .
Au23 Au3 Au4 89.25(5) . .
Au9 Au3 Au4 121.22(5) 2_655 .
Au12 Au3 Au4 60.84(4) . .
Au17 Au3 Au2 121.34(6) . .
Au16 Au3 Au2 119.59(7) . .
Au23 Au3 Au2 59.72(5) . .
Au9 Au3 Au2 91.87(6) 2_655 .
Au12 Au3 Au2 89.69(6) . .
Au4 Au3 Au2 58.88(4) . .
Au17 Au3 Au1 61.28(5) . .
Au16 Au3 Au1 179.04(5) . .
Au23 Au3 Au1 119.77(5) . .
Au9 Au3 Au1 60.01(5) 2_655 .
Au12 Au3 Au1 122.05(6) . .
Au4 Au3 Au1 61.21(4) . .
Au2 Au3 Au1 60.08(5) . .
Au17 Au3 Au5 119.07(5) . 2_655
Au16 Au3 Au5 92.04(6) . 2_655
Au23 Au3 Au5 60.58(5) . 2_655
Au9 Au3 Au5 59.92(5) 2_655 2_655
Au12 Au3 Au5 119.90(6) . 2_655
Au4 Au3 Au5 117.71(5) . 2_655
Au2 Au3 Au5 58.84(5) . 2_655
Au1 Au3 Au5 87.04(5) . 2_655
Au17 Au3 Au8 61.95(4) . 2_655
Au16 Au3 Au8 91.02(6) . 2_655
Au23 Au3 Au8 118.51(5) . 2_655
Au9 Au3 Au8 121.08(6) 2_655 2_655
Au12 Au3 Au8 59.29(5) . 2_655
Au4 Au3 Au8 57.85(4) . 2_655
Au2 Au3 Au8 116.73(6) . 2_655
Au1 Au3 Au8 89.92(6) . 2_655
Au5 Au3 Au8 175.52(5) 2_655 2_655
Au17 Au3 Au6 90.24(5) . 2_655
Au16 Au3 Au6 57.97(4) . 2_655
Au23 Au3 Au6 88.50(5) . 2_655
Au9 Au3 Au6 61.31(4) 2_655 2_655
Au12 Au3 Au6 116.64(5) . 2_655
Au4 Au3 Au6 177.30(6) . 2_655
Au2 Au3 Au6 120.98(5) . 2_655
Au1 Au3 Au6 121.30(5) . 2_655
Au5 Au3 Au6 62.29(4) 2_655 2_655
Au8 Au3 Au6 122.18(5) 2_655 2_655
Au17 Au3 Au7 62.83(4) . 2_655
Au16 Au3 Au7 56.53(5) . 2_655
Au23 Au3 Au7 116.19(5) . 2_655
Au9 Au3 Au7 94.87(6) 2_655 2_655
Au12 Au3 Au7 83.58(6) . 2_655
Au4 Au3 Au7 117.15(5) . 2_655
Au2 Au3 Au7 173.26(5) . 2_655
Au1 Au3 Au7 123.90(6) . 2_655
Au5 Au3 Au7 124.94(6) 2_655 2_655
Au8 Au3 Au7 59.53(5) 2_655 2_655
Au6 Au3 Au7 62.69(4) 2_655 2_655
Au20 Au4 Au5 115.16(6) . .
Au20 Au4 Au21 60.57(5) . .
Au5 Au4 Au21 120.56(6) . .
Au20 Au4 Au13 118.91(6) . .
Au5 Au4 Au13 58.41(5) . .
Au21 Au4 Au13 178.71(5) . .
Au20 Au4 Au2 177.94(6) . .
Au5 Au4 Au2 62.85(5) . .
Au21 Au4 Au2 120.65(6) . .
Au13 Au4 Au2 59.83(5) . .
Au20 Au4 Au12 92.00(6) . .
Au5 Au4 Au12 122.07(7) . .
Au21 Au4 Au12 117.37(6) . .
Au13 Au4 Au12 63.65(5) . .
Au2 Au4 Au12 88.79(6) . .
Au20 Au4 Au8 57.77(6) . 2_655
Au5 Au4 Au8 172.93(5) . 2_655
Au21 Au4 Au8 57.45(5) . 2_655
Au13 Au4 Au8 123.45(6) . 2_655
Au2 Au4 Au8 124.21(6) . 2_655
Au12 Au4 Au8 60.30(5) . 2_655
Au20 Au4 Au3 121.40(6) . .
Au5 Au4 Au3 123.44(5) . .
Au21 Au4 Au3 88.69(5) . .
Au13 Au4 Au3 92.56(5) . .
Au2 Au4 Au3 60.59(4) . .
Au12 Au4 Au3 57.56(4) . .
Au8 Au4 Au3 63.63(4) 2_655 .
Au20 Au4 Au1 121.00(7) . .
Au5 Au4 Au1 91.91(6) . .
Au21 Au4 Au1 60.52(5) . .
Au13 Au4 Au1 119.93(6) . .
Au2 Au4 Au1 60.15(5) . .
Au12 Au4 Au1 117.39(6) . .
Au8 Au4 Au1 92.46(6) 2_655 .
Au3 Au4 Au1 59.83(4) . .
Au20 Au4 Au9 92.73(6) . .
Au5 Au4 Au9 59.47(5) . .
Au21 Au4 Au9 61.59(4) . .
Au13 Au4 Au9 117.50(5) . .
Au2 Au4 Au9 86.63(5) . .
Au12 Au4 Au9 173.49(5) . .
Au8 Au4 Au9 119.04(6) 2_655 .
Au3 Au4 Au9 116.03(5) . .
Au1 Au4 Au9 56.21(5) . .
Au20 Au4 Au10 55.59(4) . .
Au5 Au4 Au10 59.74(4) . .
Au21 Au4 Au10 86.50(5) . .
Au13 Au4 Au10 92.24(5) . .
Au2 Au4 Au10 122.47(5) . .
Au12 Au4 Au10 124.77(5) . .
Au8 Au4 Au10 113.23(5) 2_655 .
Au3 Au4 Au10 175.19(6) . .
Au1 Au4 Au10 117.67(5) . .
Au9 Au4 Au10 61.71(4) . .
Au20 Au4 Au11 59.67(5) . .
Au5 Au4 Au11 88.32(6) . .
Au21 Au4 Au11 120.10(5) . .
Au13 Au4 Au11 59.47(5) . .
Au2 Au4 Au11 119.21(7) . .
Au12 Au4 Au11 61.76(6) . .
Au8 Au4 Au11 87.41(6) 2_655 .
Au3 Au4 Au11 119.32(5) . .
Au1 Au4 Au11 179.06(5) . .
Au9 Au4 Au11 124.64(6) . .
Au10 Au4 Au11 63.21(4) . .
S1 Au5 Au13 127.7(3) . .
S1 Au5 Au4 159.7(2) . .
Au13 Au5 Au4 62.05(5) . .
S1 Au5 Au9 103.3(3) . .
Au13 Au5 Au9 128.07(6) . .
Au4 Au5 Au9 66.50(5) . .
S1 Au5 Au2 138.5(2) . .
Au13 Au5 Au2 60.27(5) . .
Au4 Au5 Au2 60.98(4) . .
Au9 Au5 Au2 89.29(5) . .
S1 Au5 Au23 80.7(2) . 2_655
Au13 Au5 Au23 88.42(6) . 2_655
Au4 Au5 Au23 118.93(6) . 2_655
Au9 Au5 Au23 111.01(5) . 2_655
Au2 Au5 Au23 57.96(4) . 2_655
S1 Au5 Au10 91.3(2) . .
Au13 Au5 Au10 99.70(6) . .
Au4 Au5 Au10 68.67(6) . .
Au9 Au5 Au10 66.72(5) . .
Au2 Au5 Au10 129.50(6) . .
Au23 Au5 Au10 171.10(5) 2_655 .
S1 Au5 Au3 96.0(2) . 2_655
Au13 Au5 Au3 118.90(6) . 2_655
Au4 Au5 Au3 92.19(6) . 2_655
Au9 Au5 Au3 55.75(4) . 2_655
Au2 Au5 Au3 58.83(4) . 2_655
Au23 Au5 Au3 55.34(5) 2_655 2_655
Au10 Au5 Au3 122.18(6) . 2_655
S1 Au5 Au6 46.0(2) . .
Au13 Au5 Au6 171.58(6) . .
Au4 Au5 Au6 125.90(6) . .
Au9 Au5 Au6 59.52(4) . .
Au2 Au5 Au6 119.49(5) . .
Au23 Au5 Au6 84.88(6) 2_655 .
Au10 Au5 Au6 86.69(6) . .
Au3 Au5 Au6 60.80(5) 2_655 .
S1 Au6 S2 167.8(3) . .
S1 Au6 Au16 84.6(2) . 2_655
S2 Au6 Au16 95.3(2) . 2_655
S1 Au6 Au9 101.3(2) . .
S2 Au6 Au9 90.4(2) . .
Au16 Au6 Au9 107.34(6) 2_655 .
S1 Au6 Au3 94.30(19) . 2_655
S2 Au6 Au3 95.48(19) . 2_655
Au16 Au6 Au3 54.13(4) 2_655 2_655
Au9 Au6 Au3 53.21(4) . 2_655
S1 Au6 Au5 48.06(19) . .
S2 Au6 Au5 144.1(2) . .
Au16 Au6 Au5 86.29(6) 2_655 .
Au9 Au6 Au5 55.45(5) . .
Au3 Au6 Au5 56.91(4) 2_655 .
S1 Au6 Au7 139.2(2) . .
S2 Au6 Au7 43.3(2) . .
Au16 Au6 Au7 54.79(5) 2_655 .
Au9 Au6 Au7 88.80(6) . .
Au3 Au6 Au7 60.59(4) 2_655 .
Au5 Au6 Au7 117.47(6) . .
S2 Au7 S3 172.9(3) . .
S2 Au7 Au16 95.5(2) . 2_655
S3 Au7 Au16 87.0(3) . 2_655
S2 Au7 Au8 138.9(2) . .
S3 Au7 Au8 47.8(2) . .
Au16 Au7 Au8 86.67(5) 2_655 .
S2 Au7 Au17 83.1(2) . 2_655
S3 Au7 Au17 103.0(2) . 2_655
Au16 Au7 Au17 102.21(5) 2_655 2_655
Au8 Au7 Au17 56.52(4) . 2_655
S2 Au7 Au3 92.6(2) . 2_655
S3 Au7 Au3 94.2(2) . 2_655
Au16 Au7 Au3 52.51(4) 2_655 2_655
Au8 Au7 Au3 56.83(4) . 2_655
Au17 Au7 Au3 49.92(4) 2_655 2_655
S2 Au7 Au6 44.0(2) . .
S3 Au7 Au6 140.3(3) . .
Au16 Au7 Au6 54.40(4) 2_655 .
Au8 Au7 Au6 113.51(5) . .
Au17 Au7 Au6 79.60(5) 2_655 .
Au3 Au7 Au6 56.72(5) 2_655 .
S3 Au8 Au20 129.6(2) . 2_655
S3 Au8 Au21 161.2(3) . 2_655
Au20 Au8 Au21 61.03(5) 2_655 2_655
S3 Au8 Au4 139.0(3) . 2_655
Au20 Au8 Au4 57.86(4) 2_655 2_655
Au21 Au8 Au4 58.61(5) 2_655 2_655
S3 Au8 Au12 79.2(3) . 2_655
Au20 Au8 Au12 91.77(6) 2_655 2_655
Au21 Au8 Au12 118.06(6) 2_655 2_655
Au4 Au8 Au12 59.85(5) 2_655 2_655
S3 Au8 Au17 107.0(2) . 2_655
Au20 Au8 Au17 122.63(6) 2_655 2_655
Au21 Au8 Au17 62.00(6) 2_655 2_655
Au4 Au8 Au17 87.12(6) 2_655 2_655
Au12 Au8 Au17 109.01(5) 2_655 2_655
S3 Au8 Au3 99.0(2) . 2_655
Au20 Au8 Au3 116.38(6) 2_655 2_655
Au21 Au8 Au3 86.35(6) 2_655 2_655
Au4 Au8 Au3 58.52(5) 2_655 2_655
Au12 Au8 Au3 55.80(4) 2_655 2_655
Au17 Au8 Au3 53.38(5) 2_655 2_655
S3 Au8 Au7 46.58(19) . .
Au20 Au8 Au7 174.85(7) 2_655 .
Au21 Au8 Au7 123.73(6) 2_655 .
Au4 Au8 Au7 121.89(5) 2_655 .
Au12 Au8 Au7 84.10(5) 2_655 .
Au17 Au8 Au7 61.89(5) 2_655 .
Au3 Au8 Au7 63.63(5) 2_655 .
S4 Au9 Au17 131.7(2) . 2_655
S4 Au9 Au3 161.6(2) . 2_655
Au17 Au9 Au3 59.50(5) 2_655 2_655
S4 Au9 Au1 133.3(2) . .
Au17 Au9 Au1 62.46(4) 2_655 .
Au3 Au9 Au1 62.99(4) 2_655 .
S4 Au9 Au5 103.2(2) . .
Au17 Au9 Au5 123.79(5) 2_655 .
Au3 Au9 Au5 64.33(5) 2_655 .
Au1 Au9 Au5 90.93(5) . .
S4 Au9 Au21 74.1(2) . .
Au17 Au9 Au21 99.60(6) 2_655 .
Au3 Au9 Au21 121.36(6) 2_655 .
Au1 Au9 Au21 59.14(4) . .
Au5 Au9 Au21 107.34(5) . .
S4 Au9 Au6 97.5(2) . .
Au17 Au9 Au6 92.84(6) 2_655 .
Au3 Au9 Au6 65.48(6) 2_655 .
Au1 Au9 Au6 128.44(5) . .
Au5 Au9 Au6 65.03(5) . .
Au21 Au9 Au6 167.55(5) . .
S4 Au9 Au4 92.95(19) . .
Au17 Au9 Au4 122.31(6) 2_655 .
Au3 Au9 Au4 89.90(6) 2_655 .
Au1 Au9 Au4 60.06(4) . .
Au5 Au9 Au4 54.03(4) . .
Au21 Au9 Au4 53.69(5) . .
Au6 Au9 Au4 118.95(6) . .
S4 Au9 Au10 45.7(2) . .
Au17 Au9 Au10 176.23(5) 2_655 .
Au3 Au9 Au10 122.20(6) 2_655 .
Au1 Au9 Au10 121.23(5) . .
Au5 Au9 Au10 58.17(4) . .
Au21 Au9 Au10 82.37(6) . .
Au6 Au9 Au10 85.20(6) . .
Au4 Au9 Au10 61.44(5) . .
S5 Au10 S4 173.6(3) . .
S5 Au10 Au20 96.3(2) . .
S4 Au10 Au20 82.5(2) . .
S5 Au10 Au5 84.4(2) . .
S4 Au10 Au5 102.0(2) . .
Au20 Au10 Au5 104.25(6) . .
S5 Au10 Au4 93.72(19) . .
S4 Au10 Au4 90.56(18) . .
Au20 Au10 Au4 52.81(4) . .
Au5 Au10 Au4 51.59(4) . .
S5 Au10 Au9 138.8(2) . .
S4 Au10 Au9 47.55(19) . .
Au20 Au10 Au9 87.65(6) . .
Au5 Au10 Au9 55.11(5) . .
Au4 Au10 Au9 56.84(4) . .
S5 Au11 S6 163.4(4) . .
S5 Au11 Au20 90.3(2) . .
S6 Au11 Au20 106.1(3) . .
S5 Au11 Au13 87.7(2) . .
S6 Au11 Au13 90.7(2) . .
Au20 Au11 Au13 102.35(5) . .
S5 Au11 Au12 140.2(2) . .
S6 Au11 Au12 47.8(2) . .
Au20 Au11 Au12 80.70(5) . .
Au13 Au11 Au12 57.28(4) . .
S5 Au11 Au4 91.9(2) . .
S6 Au11 Au4 100.0(2) . .
Au20 Au11 Au4 50.59(4) . .
Au13 Au11 Au4 51.93(5) . .
Au12 Au11 Au4 52.85(4) . .
S6 Au12 Au16 127.2(2) . .
S6 Au12 Au23 130.0(3) . .
Au16 Au12 Au23 60.40(5) . .
S6 Au12 Au3 169.2(2) . .
Au16 Au12 Au3 59.83(5) . .
Au23 Au12 Au3 59.69(5) . .
S6 Au12 Au4 110.8(2) . .
Au16 Au12 Au4 121.43(6) . .
Au23 Au12 Au4 89.89(6) . .
Au3 Au12 Au4 61.61(6) . .
S6 Au12 Au8 105.0(3) . 2_655
Au16 Au12 Au8 95.10(6) . 2_655
Au23 Au12 Au8 124.47(6) . 2_655
Au3 Au12 Au8 64.91(5) . 2_655
Au4 Au12 Au8 59.85(5) . 2_655
S6 Au12 Au13 90.8(2) . .
Au16 Au12 Au13 123.21(6) . .
Au23 Au12 Au13 62.83(6) . .
Au3 Au12 Au13 90.68(6) . .
Au4 Au12 Au13 56.50(5) . .
Au8 Au12 Au13 115.93(5) 2_655 .
S6 Au12 Au11 46.2(2) . .
Au16 Au12 Au11 173.15(6) . .
Au23 Au12 Au11 121.13(6) . .
Au3 Au12 Au11 126.99(5) . .
Au4 Au12 Au11 65.39(5) . .
Au8 Au12 Au11 89.15(5) 2_655 .
Au13 Au12 Au11 58.93(5) . .
S7 Au13 Au5 127.3(2) . .
S7 Au13 Au4 155.6(3) . .
Au5 Au13 Au4 59.54(5) . .
S7 Au13 Au2 142.6(3) . .
Au5 Au13 Au2 63.83(6) . .
Au4 Au13 Au2 61.42(5) . .
S7 Au13 Au12 108.3(2) . .
Au5 Au13 Au12 119.38(7) . .
Au4 Au13 Au12 59.84(5) . .
Au2 Au13 Au12 87.56(6) . .
S7 Au13 Au23 103.5(2) . .
Au5 Au13 Au23 121.51(6) . .
Au4 Au13 Au23 86.89(5) . .
Au2 Au13 Au23 58.01(4) . .
Au12 Au13 Au23 54.54(4) . .
S7 Au13 Au11 87.1(3) . .
Au5 Au13 Au11 94.24(6) . .
Au4 Au13 Au11 68.60(5) . .
Au2 Au13 Au11 129.89(7) . .
Au12 Au13 Au11 63.79(6) . .
Au23 Au13 Au11 117.74(6) . .
S7 Au13 Au24 70.7(3) . .
Au5 Au13 Au24 102.89(6) . .
Au4 Au13 Au24 133.31(6) . .
Au2 Au13 Au24 71.98(6) . .
Au12 Au13 Au24 117.94(6) . .
Au23 Au13 Au24 65.28(4) . .
Au11 Au13 Au24 157.25(6) . .
S7 Au14 S8 173.4(4) . .
S8 Au15 S9 175.5(3) . .
S8 Au15 Au16 135.1(3) . .
S9 Au15 Au16 49.0(2) . .
S9 Au16 Au12 129.4(2) . .
S9 Au16 Au23 118.5(3) . .
Au12 Au16 Au23 60.39(5) . .
S9 Au16 Au3 168.0(2) . .
Au12 Au16 Au3 61.50(5) . .
Au23 Au16 Au3 60.24(5) . .
S9 Au16 Au6 100.9(2) . 2_655
Au12 Au16 Au6 129.40(6) . 2_655
Au23 Au16 Au6 94.38(6) . 2_655
Au3 Au16 Au6 67.90(6) . 2_655
S9 Au16 Au7 110.3(3) . 2_655
Au12 Au16 Au7 92.77(6) . 2_655
Au23 Au16 Au7 130.91(6) . 2_655
Au3 Au16 Au7 70.97(5) . 2_655
Au6 Au16 Au7 70.81(5) 2_655 2_655
S9 Au16 Au15 46.8(2) . .
Au12 Au16 Au15 85.27(5) . .
Au23 Au16 Au15 85.38(6) . .
Au3 Au16 Au15 140.30(6) . .
Au6 Au16 Au15 139.43(6) 2_655 .
Au7 Au16 Au15 136.07(6) 2_655 .
S10 Au17 Au9 126.7(2) . 2_655
S10 Au17 Au3 159.6(2) . .
Au9 Au17 Au3 61.32(4) 2_655 .
S10 Au17 Au1 136.9(2) . .
Au9 Au17 Au1 61.29(5) 2_655 .
Au3 Au17 Au1 63.15(5) . .
S10 Au17 Au21 99.6(2) . .
Au9 Au17 Au21 120.60(6) 2_655 .
Au3 Au17 Au21 88.60(5) . .
Au1 Au17 Au21 59.43(4) . .
S10 Au17 Au8 105.2(2) . 2_655
Au9 Au17 Au8 125.92(6) 2_655 2_655
Au3 Au17 Au8 64.67(5) . 2_655
Au1 Au17 Au8 92.34(6) . 2_655
Au21 Au17 Au8 54.42(4) . 2_655
S10 Au17 Au7 92.4(2) . 2_655
Au9 Au17 Au7 98.74(6) 2_655 2_655
Au3 Au17 Au7 67.25(5) . 2_655
Au1 Au17 Au7 130.17(6) . 2_655
Au21 Au17 Au7 115.87(5) . 2_655
Au8 Au17 Au7 61.59(6) 2_655 2_655
S10 Au17 Au22 73.6(2) . .
Au9 Au17 Au22 92.06(6) 2_655 .
Au3 Au17 Au22 126.59(6) . .
Au1 Au17 Au22 63.45(5) . .
Au21 Au17 Au22 65.17(4) . .
Au8 Au17 Au22 118.64(6) 2_655 .
Au7 Au17 Au22 165.77(6) 2_655 .
S11 Au18 S10 168.5(4) . .
S11 Au19 S12 172.5(3) . .
S11 Au19 Au20 137.3(3) . .
S12 Au19 Au20 45.5(2) . .
S12 Au20 Au8 116.4(2) . 2_655
S12 Au20 Au4 176.2(3) . .
Au8 Au20 Au4 64.37(5) 2_655 .
S12 Au20 Au21 123.4(3) . .
Au8 Au20 Au21 59.49(5) 2_655 .
Au4 Au20 Au21 60.29(5) . .
S12 Au20 Au10 107.9(2) . .
Au8 Au20 Au10 135.76(6) 2_655 .
Au4 Au20 Au10 71.60(6) . .
Au21 Au20 Au10 95.29(6) . .
S12 Au20 Au11 106.5(3) . .
Au8 Au20 Au11 96.30(5) 2_655 .
Au4 Au20 Au11 69.75(5) . .
Au21 Au20 Au11 129.88(6) . .
Au10 Au20 Au11 71.58(5) . .
S12 Au20 Au19 44.4(2) . .
Au8 Au20 Au19 81.04(5) 2_655 .
Au4 Au20 Au19 138.54(6) . .
Au21 Au20 Au19 83.17(6) . .
Au10 Au20 Au19 135.33(6) . .
Au11 Au20 Au19 139.84(6) . .
S13 Au21 Au8 126.5(2) . 2_655
S13 Au21 Au4 166.6(2) . .
Au8 Au21 Au4 63.94(5) 2_655 .
S13 Au21 Au20 131.9(2) . .
Au8 Au21 Au20 59.48(6) 2_655 .
Au4 Au21 Au20 59.14(5) . .
S13 Au21 Au1 104.3(2) . .
Au8 Au21 Au1 98.23(6) 2_655 .
Au4 Au21 Au1 63.71(5) . .
Au20 Au21 Au1 122.76(7) . .
S13 Au21 Au17 87.8(2) . .
Au8 Au21 Au17 63.58(5) 2_655 .
Au4 Au21 Au17 90.69(5) . .
Au20 Au21 Au17 122.67(6) . .
Au1 Au21 Au17 59.30(4) . .
S13 Au21 Au9 104.3(2) . .
Au8 Au21 Au9 128.66(7) 2_655 .
Au4 Au21 Au9 64.72(4) . .
Au20 Au21 Au9 93.80(6) . .
Au1 Au21 Au9 57.99(5) . .
Au17 Au21 Au9 117.21(5) . .
S13 Au22 S13 169.9(5) . 2_655
S13 Au22 Au1 95.1(3) . .
S13 Au22 Au1 95.1(3) 2_655 .
S13 Au22 Au17 106.2(2) . 2_655
S13 Au22 Au17 80.3(2) 2_655 2_655
Au1 Au22 Au17 51.66(4) . 2_655
S13 Au22 Au17 80.3(2) . .
S13 Au22 Au17 106.2(2) 2_655 .
Au1 Au22 Au17 51.66(4) . .
Au17 Au22 Au17 103.32(8) 2_655 .
S14 Au23 Au12 121.2(3) . .
S14 Au23 Au16 124.7(2) . .
Au12 Au23 Au16 59.22(6) . .
S14 Au23 Au3 175.4(2) . .
Au12 Au23 Au3 60.98(5) . .
Au16 Au23 Au3 59.88(5) . .
S14 Au23 Au2 112.6(2) . .
Au12 Au23 Au2 92.45(6) . .
Au16 Au23 Au2 122.76(7) . .
Au3 Au23 Au2 62.88(5) . .
S14 Au23 Au5 113.5(3) . 2_655
Au12 Au23 Au5 125.06(7) . 2_655
Au16 Au23 Au5 94.13(6) . 2_655
Au3 Au23 Au5 64.08(5) . 2_655
Au2 Au23 Au5 60.90(5) . 2_655
S14 Au23 Au13 86.6(2) . .
Au12 Au23 Au13 62.63(5) . .
Au16 Au23 Au13 121.83(6) . .
Au3 Au23 Au13 91.26(5) . .
Au2 Au23 Au13 57.77(4) . .
Au5 Au23 Au13 118.52(5) 2_655 .
S14 Au24 S14 175.7(5) 2_655 .
S14 Au24 Au13 82.2(3) 2_655 2_655
S14 Au24 Au13 100.7(2) . 2_655
S14 Au24 Au13 100.7(2) 2_655 .
S14 Au24 Au13 82.2(3) . .
Au13 Au24 Au13 97.16(8) 2_655 .
C10 S1 Au6 104.0(12) . .
C10 S1 Au5 116.0(11) . .
Au6 S1 Au5 85.9(3) . .
C20 S2 Au7 105.3(9) . .
C20 S2 Au6 100.6(10) . .
Au7 S2 Au6 92.7(3) . .
C30 S3 Au7 100.7(11) . .
C30 S3 Au8 113.7(11) . .
Au7 S3 Au8 85.6(3) . .
C40 S4 Au10 102.9(11) . .
C40 S4 Au9 116.7(11) . .
Au10 S4 Au9 86.8(3) . .
C50 S5 Au10 103.8(11) . .
C50 S5 Au11 107.8(10) . .
Au10 S5 Au11 96.4(3) . .
C60 S6 Au11 109.7(12) . .
C60 S6 Au12 110.2(12) . .
Au11 S6 Au12 85.9(3) . .
C70 S7 Au14 106.0(14) . .
C70 S7 Au13 113.7(14) . .
Au14 S7 Au13 98.7(4) . .
C80 S8 Au15 109.5(15) . .
C80 S8 Au14 104.1(17) . .
Au15 S8 Au14 102.5(4) . .
C90 S9 Au15 104.4(11) . .
C90 S9 Au16 107.3(12) . .
Au15 S9 Au16 84.2(3) . .
C100 S10 Au18 106.3(16) . .
C100 S10 Au17 110.4(15) . .
Au18 S10 Au17 100.8(4) . .
C110 S11 Au18 102.0(12) . .
C110 S11 Au19 109(2) . .
Au18 S11 Au19 97.7(4) . .
C120 S12 Au19 106.3(13) . .
C120 S12 Au20 113.5(11) . .
Au19 S12 Au20 90.2(3) . .
C130 S13 Au22 112.8(12) . .
C130 S13 Au21 112.7(12) . .
Au22 S13 Au21 93.7(4) . .
C140 S14 Au24 112.1(14) . .
C140 S14 Au23 114.0(15) . .
Au24 S14 Au23 92.8(3) . .
C11 C10 C15 118(3) . .
C11 C10 S1 127(3) . .
C15 C10 S1 114(3) . .
C12 C11 C10 122(3) . .
C12 C11 H11 119.2 . .
C10 C11 H11 119.2 . .
C11 C12 C13 116(4) . .
C11 C12 H12 122.2 . .
C13 C12 H12 122.2 . .
C14 C13 C12 129(4) . .
C14 C13 C16 116(4) . .
C12 C13 C16 115(4) . .
C13 C14 C15 110(4) . .
C13 C14 H14 125.0 . .
C15 C14 H14 125.0 . .
C10 C15 C14 125(4) . .
C10 C15 H15 117.3 . .
C14 C15 H15 117.3 . .
C19 C16 C18 107(4) . .
C19 C16 C17 117(4) . .
C18 C16 C17 112(4) . .
C19 C16 C13 111(4) . .
C18 C16 C13 109(4) . .
C17 C16 C13 101(4) . .
C16 C17 H17A 109.5 . .
C16 C17 H17B 109.5 . .
H17A C17 H17B 109.5 . .
C16 C17 H17C 109.5 . .
H17A C17 H17C 109.5 . .
H17B C17 H17C 109.5 . .
C16 C18 H18A 109.5 . .
C16 C18 H18B 109.5 . .
H18A C18 H18B 109.5 . .
C16 C18 H18C 109.5 . .
H18A C18 H18C 109.5 . .
H18B C18 H18C 109.5 . .
C16 C19 H19A 109.5 . .
C16 C19 H19B 109.5 . .
H19A C19 H19B 109.5 . .
C16 C19 H19C 109.5 . .
H19A C19 H19C 109.5 . .
H19B C19 H19C 109.5 . .
C25 C20 C21 113(3) . .
C25 C20 S2 124(3) . .
C21 C20 S2 121(2) . .
C20 C21 C22 123(3) . .
C20 C21 H21 118.5 . .
C22 C21 H21 118.5 . .
C21 C22 C23 117(4) . .
C21 C22 H22 121.7 . .
C23 C22 H22 121.7 . .
C24 C23 C22 123(4) . .
C24 C23 C26 118(4) . .
C22 C23 C26 119(4) . .
C23 C24 C25 119(4) . .
C23 C24 H24 120.7 . .
C25 C24 H24 120.7 . .
C20 C25 C24 126(4) . .
C20 C25 H25 117.1 . .
C24 C25 H25 117.1 . .
C29A C26 C28A 126(5) . .
C27B C26 C28B 113(6) . .
C29A C26 C27A 104(6) . .
C28A C26 C27A 95(6) . .
C27B C26 C29B 108(5) . .
C28B C26 C29B 108(5) . .
C29A C26 C23 115(4) . .
C27B C26 C23 110(4) . .
C28A C26 C23 111(4) . .
C28B C26 C23 109(4) . .
C27A C26 C23 99(5) . .
C29B C26 C23 107(4) . .
C26 C27A H27A 109.5 . .
C26 C27A H27B 109.5 . .
H27A C27A H27B 109.5 . .
C26 C27A H27C 109.5 . .
H27A C27A H27C 109.5 . .
H27B C27A H27C 109.5 . .
C26 C28A H28A 109.5 . .
C26 C28A H28B 109.5 . .
H28A C28A H28B 109.5 . .
C26 C28A H28C 109.5 . .
H28A C28A H28C 109.5 . .
H28B C28A H28C 109.5 . .
C26 C29A H29A 109.5 . .
C26 C29A H29B 109.5 . .
H29A C29A H29B 109.5 . .
C26 C29A H29C 109.5 . .
H29A C29A H29C 109.5 . .
H29B C29A H29C 109.5 . .
C26 C27B H27D 109.5 . .
C26 C27B H27E 109.5 . .
H27D C27B H27E 109.5 . .
C26 C27B H27F 109.5 . .
H27D C27B H27F 109.5 . .
H27E C27B H27F 109.5 . .
C26 C28B H28D 109.4 . .
C26 C28B H28E 109.5 . .
H28D C28B H28E 109.5 . .
C26 C28B H28F 109.5 . .
H28D C28B H28F 109.5 . .
H28E C28B H28F 109.5 . .
C26 C29B H29D 109.5 . .
C26 C29B H29E 109.5 . .
H29D C29B H29E 109.5 . .
C26 C29B H29F 109.5 . .
H29D C29B H29F 109.5 . .
H29E C29B H29F 109.5 . .
C31 C30 C35 121(4) . .
C31 C30 S3 121(3) . .
C35 C30 S3 115(3) . .
C30 C31 C32 117(4) . .
C30 C31 H31 121.7 . .
C32 C31 H31 121.7 . .
C33 C32 C31 127(4) . .
C33 C32 H32 116.7 . .
C31 C32 H32 116.7 . .
C32 C33 C34 121(5) . .
C32 C33 C36 131(4) . .
C34 C33 C36 109(4) . .
C33 C34 C35 118(4) . .
C33 C34 H34 120.8 . .
C35 C34 H34 120.7 . .
C30 C35 C34 115(4) . .
C30 C35 H35 122.7 . .
C34 C35 H35 122.7 . .
C37B C36 C38B 122(6) . .
C37B C36 C39B 113(5) . .
C38B C36 C39B 109(5) . .
C39A C36 C38A 105(4) . .
C37B C36 C33 99(6) . .
C38B C36 C33 108(7) . .
C39A C36 C33 118(4) . .
C39B C36 C33 104(5) . .
C38A C36 C33 116(5) . .
C39A C36 C37A 97(4) . .
C38A C36 C37A 94(4) . .
C33 C36 C37A 122(5) . .
C36 C37A H37A 109.5 . .
C36 C37A H37B 109.5 . .
H37A C37A H37B 109.5 . .
C36 C37A H37C 109.5 . .
H37A C37A H37C 109.5 . .
H37B C37A H37C 109.5 . .
C36 C38A H38A 109.5 . .
C36 C38A H38B 109.5 . .
H38A C38A H38B 109.5 . .
C36 C38A H38C 109.5 . .
H38A C38A H38C 109.5 . .
H38B C38A H38C 109.5 . .
C36 C39A H39A 109.5 . .
C36 C39A H39B 109.5 . .
H39A C39A H39B 109.5 . .
C36 C39A H39C 109.5 . .
H39A C39A H39C 109.5 . .
H39B C39A H39C 109.5 . .
C36 C37B H37D 109.5 . .
C36 C37B H37E 109.5 . .
H37D C37B H37E 109.5 . .
C36 C37B H37F 109.5 . .
H37D C37B H37F 109.5 . .
H37E C37B H37F 109.5 . .
C36 C38B H38D 109.5 . .
C36 C38B H38E 109.5 . .
H38D C38B H38E 109.5 . .
C36 C38B H38F 109.5 . .
H38D C38B H38F 109.5 . .
H38E C38B H38F 109.5 . .
C36 C39B H39D 109.5 . .
C36 C39B H39E 109.5 . .
H39D C39B H39E 109.5 . .
C36 C39B H39F 109.5 . .
H39D C39B H39F 109.5 . .
H39E C39B H39F 109.5 . .
C41 C40 C45 118(3) . .
C41 C40 S4 121(2) . .
C45 C40 S4 120(2) . .
C40 C41 C42 118(3) . .
C40 C41 H41 120.9 . .
C42 C41 H41 120.9 . .
C41 C42 C43 123(4) . .
C41 C42 H42 118.5 . .
C43 C42 H42 118.5 . .
C44 C43 C42 116(4) . .
C44 C43 C46 139(4) . .
C42 C43 C46 105(3) . .
C43 C44 C45 122(4) . .
C43 C44 H43 118.8 . .
C45 C44 H43 118.8 . .
C44 C45 C40 121(4) . .
C44 C45 H45 119.3 . .
C40 C45 H45 119.3 . .
C47 C46 C49 109(3) . .
C47 C46 C48 107(3) . .
C49 C46 C48 108(3) . .
C47 C46 C43 107(4) . .
C49 C46 C43 94(4) . .
C48 C46 C43 131(5) . .
C46 C47 H47A 109.5 . .
C46 C47 H47B 109.5 . .
H47A C47 H47B 109.5 . .
C46 C47 H47C 109.5 . .
H47A C47 H47C 109.5 . .
H47B C47 H47C 109.5 . .
C46 C48 H48A 109.5 . .
C46 C48 H48B 109.5 . .
H48A C48 H48B 109.5 . .
C46 C48 H48C 109.5 . .
H48A C48 H48C 109.5 . .
H48B C48 H48C 109.5 . .
C46 C49 H49A 109.5 . .
C46 C49 H49B 109.5 . .
H49A C49 H49B 109.5 . .
C46 C49 H49C 109.5 . .
H49A C49 H49C 109.5 . .
H49B C49 H49C 109.5 . .
C51 C50 C55 116(3) . .
C51 C50 S5 121(3) . .
C55 C50 S5 123(2) . .
C52 C51 C50 124(4) . .
C52 C51 H51 118.2 . .
C50 C51 H51 118.2 . .
C51 C52 C53 121(4) . .
C51 C52 H52 119.5 . .
C53 C52 H52 119.5 . .
C54 C53 C52 116(4) . .
C54 C53 C56 120(4) . .
C52 C53 C56 122(4) . .
C55 C54 C53 120(4) . .
C55 C54 H54 120.0 . .
C53 C54 H54 120.0 . .
C54 C55 C50 122(3) . .
C54 C55 H55 118.8 . .
C50 C55 H55 118.8 . .
C57 C56 C58 112(5) . .
C57 C56 C59 109(5) . .
C58 C56 C59 113(5) . .
C57 C56 C53 102(5) . .
C58 C56 C53 111(5) . .
C59 C56 C53 109(5) . .
C56 C57 H57A 109.5 . .
C56 C57 H57B 109.5 . .
H57A C57 H57B 109.5 . .
C56 C57 H57C 109.5 . .
H57A C57 H57C 109.5 . .
H57B C57 H57C 109.5 . .
C56 C58 H58A 109.5 . .
C56 C58 H58B 109.5 . .
H58A C58 H58B 109.5 . .
C56 C58 H58C 109.5 . .
H58A C58 H58C 109.5 . .
H58B C58 H58C 109.5 . .
C56 C59 H59A 109.4 . .
C56 C59 H59B 109.5 . .
H59A C59 H59B 109.5 . .
C56 C59 H59C 109.5 . .
H59A C59 H59C 109.5 . .
H59B C59 H59C 109.5 . .
C65 C60 C61 123(4) . .
C65 C60 S6 126(3) . .
C61 C60 S6 110(3) . .
C62 C61 C60 114(3) . .
C62 C61 H61 123.0 . .
C60 C61 H61 123.0 . .
C63 C62 C61 123(4) . .
C63 C62 H62 118.5 . .
C61 C62 H62 118.5 . .
C62 C63 C64 121(4) . .
C62 C63 C66 116(4) . .
C64 C63 C66 124(4) . .
C65 C64 C63 117(4) . .
C65 C64 H64 121.3 . .
C63 C64 H64 121.3 . .
C60 C65 C64 122(4) . .
C60 C65 H65 119.2 . .
C64 C65 H65 119.2 . .
C69 C66 C67 95(4) . .
C69 C66 C68 125(6) . .
C67 C66 C68 118(5) . .
C69 C66 C63 101(4) . .
C67 C66 C63 104(5) . .
C68 C66 C63 110(5) . .
C66 C67 H67A 109.4 . .
C66 C67 H67B 109.6 . .
H67A C67 H67B 109.5 . .
C66 C67 H67C 109.4 . .
H67A C67 H67C 109.5 . .
H67B C67 H67C 109.5 . .
C66 C68 H68A 109.5 . .
C66 C68 H68B 109.4 . .
H68A C68 H68B 109.5 . .
C66 C68 H68C 109.5 . .
H68A C68 H68C 109.5 . .
H68B C68 H68C 109.5 . .
C66 C69 H69A 109.4 . .
C66 C69 H69B 109.4 . .
H69A C69 H69B 109.5 . .
C66 C69 H69C 109.6 . .
H69A C69 H69C 109.5 . .
H69B C69 H69C 109.5 . .
C71 C70 C75 117(4) . .
C71 C70 S7 126(3) . .
C75 C70 S7 117(3) . .
C70 C71 C72 124(4) . .
C70 C71 H71 117.9 . .
C72 C71 H71 117.9 . .
C71 C72 C73 114(4) . .
C71 C72 H72 122.9 . .
C73 C72 H72 122.9 . .
C74 C73 C72 123(4) . .
C74 C73 C76 125(4) . .
C72 C73 C76 111(4) . .
C73 C74 C75 119(5) . .
C73 C74 H74 120.7 . .
C75 C74 H74 120.7 . .
C74 C75 C70 122(4) . .
C74 C75 H75 119.2 . .
C70 C75 H75 119.2 . .
C78 C76 C77 105(4) . .
C78 C76 C79 124(4) . .
C77 C76 C79 111(4) . .
C78 C76 C73 114(4) . .
C77 C76 C73 102(4) . .
C79 C76 C73 98(3) . .
C76 C77 H77A 109.5 . .
C76 C77 H77B 109.5 . .
H77A C77 H77B 109.5 . .
C76 C77 H77C 109.5 . .
H77A C77 H77C 109.5 . .
H77B C77 H77C 109.5 . .
C76 C78 H78A 109.5 . .
C76 C78 H78B 109.5 . .
H78A C78 H78B 109.5 . .
C76 C78 H78C 109.5 . .
H78A C78 H78C 109.5 . .
H78B C78 H78C 109.5 . .
C76 C79 H79A 109.5 . .
C76 C79 H79B 109.5 . .
H79A C79 H79B 109.5 . .
C76 C79 H79C 109.5 . .
H79A C79 H79C 109.5 . .
H79B C79 H79C 109.5 . .
C81 C80 C85 118(5) . .
C81 C80 S8 124(5) . .
C85 C80 S8 118(5) . .
C80 C81 C82 121(5) . .
C80 C81 H81 119.3 . .
C82 C81 H81 119.3 . .
C83 C82 C81 120(5) . .
C83 C82 H82 119.8 . .
C81 C82 H82 119.8 . .
C82 C83 C84 118(5) . .
C82 C83 C86 119(6) . .
C84 C83 C86 122(5) . .
C85 C84 C83 120(5) . .
C85 C84 H84 119.8 . .
C83 C84 H84 119.8 . .
C84 C85 C80 121(5) . .
C84 C85 H85 119.5 . .
C80 C85 H85 119.5 . .
C87 C86 C89 111(4) . .
C87 C86 C83 116(4) . .
C89 C86 C83 108(4) . .
C87 C86 C88 117(4) . .
C89 C86 C88 97(4) . .
C83 C86 C88 106(4) . .
C86 C87 H87A 109.5 . .
C86 C87 H87B 109.5 . .
H87A C87 H87B 109.5 . .
C86 C87 H87C 109.5 . .
H87A C87 H87C 109.5 . .
H87B C87 H87C 109.5 . .
C86 C88 H88A 109.5 . .
C86 C88 H88B 109.5 . .
H88A C88 H88B 109.5 . .
C86 C88 H88C 109.5 . .
H88A C88 H88C 109.5 . .
H88B C88 H88C 109.5 . .
C86 C89 H89A 109.5 . .
C86 C89 H89B 109.5 . .
H89A C89 H89B 109.5 . .
C86 C89 H89C 109.5 . .
H89A C89 H89C 109.5 . .
H89B C89 H89C 109.5 . .
C95 C90 C91 116(4) . .
C95 C90 S9 128(3) . .
C91 C90 S9 116(3) . .
C92 C91 C90 124(4) . .
C92 C91 H91 118.1 . .
C90 C91 H91 118.1 . .
C93 C92 C91 115(5) . .
C93 C92 H92 122.6 . .
C91 C92 H92 122.6 . .
C92 C93 C94 130(5) . .
C92 C93 C96 126(5) . .
C94 C93 C96 103(4) . .
C95 C94 C93 111(4) . .
C95 C94 H94 124.3 . .
C93 C94 H94 124.3 . .
C90 C95 C94 123(4) . .
C90 C95 H95 118.5 . .
C94 C95 H95 118.5 . .
C98 C96 C97 125(8) . .
C98 C96 C99 119(7) . .
C97 C96 C99 88(6) . .
C98 C96 C93 116(7) . .
C97 C96 C93 106(6) . .
C99 C96 C93 97(6) . .
C96 C97 H97A 109.5 . .
C96 C97 H97B 109.5 . .
H97A C97 H97B 109.5 . .
C96 C97 H97C 109.5 . .
H97A C97 H97C 109.5 . .
H97B C97 H97C 109.5 . .
C96 C98 H98A 109.5 . .
C96 C98 H98B 109.5 . .
H98A C98 H98B 109.5 . .
C96 C98 H98C 109.5 . .
H98A C98 H98C 109.5 . .
H98B C98 H98C 109.5 . .
C96 C99 H99A 109.5 . .
C96 C99 H99B 109.5 . .
H99A C99 H99B 109.5 . .
C96 C99 H99C 109.5 . .
H99A C99 H99C 109.5 . .
H99B C99 H99C 109.5 . .
C105 C100 C101 119(4) . .
C105 C100 S10 119(4) . .
C101 C100 S10 121(4) . .
C100 C101 C102 122(4) . .
C100 C101 H101 118.8 . .
C102 C101 H101 118.8 . .
C101 C102 C103 115(4) . .
C101 C102 H102 122.3 . .
C103 C102 H102 122.3 . .
C104 C103 C102 122(4) . .
C104 C103 C106 135(5) . .
C102 C103 C106 103(4) . .
C103 C104 C105 119(5) . .
C103 C104 H103 120.3 . .
C105 C104 H103 120.3 . .
C100 C105 C104 121(4) . .
C100 C105 H105 119.7 . .
C104 C105 H105 119.7 . .
C109 C106 C107 123(5) . .
C109 C106 C108 126(5) . .
C107 C106 C108 100(5) . .
C109 C106 C103 111(5) . .
C107 C106 C103 90(4) . .
C108 C106 C103 98(4) . .
C106 C107 H07A 109.5 . .
C106 C107 H07B 109.5 . .
H07A C107 H07B 109.5 . .
C106 C107 H07C 109.5 . .
H07A C107 H07C 109.5 . .
H07B C107 H07C 109.5 . .
C106 C108 H08A 109.5 . .
C106 C108 H08B 109.5 . .
H08A C108 H08B 109.5 . .
C106 C108 H08C 109.5 . .
H08A C108 H08C 109.5 . .
H08B C108 H08C 109.5 . .
C106 C109 H09A 109.5 . .
C106 C109 H09B 109.5 . .
H09A C109 H09B 109.5 . .
C106 C109 H09C 109.5 . .
H09A C109 H09C 109.5 . .
H09B C109 H09C 109.5 . .
C111 C110 C115 109(6) . .
C111 C110 S11 131(6) . .
C115 C110 S11 120(5) . .
C110 C111 C112 124(6) . .
C110 C111 H111 117.9 . .
C112 C111 H111 117.9 . .
C113 C112 C111 128(7) . .
C113 C112 H112 115.8 . .
C111 C112 H112 115.8 . .
C112 C113 C114 108(7) . .
C112 C113 C116 132(7) . .
C114 C113 C116 120(6) . .
C115 C114 C113 123(8) . .
C115 C114 H114 118.7 . .
C113 C114 H114 118.7 . .
C114 C115 C110 128(8) . .
C114 C115 H115 116.1 . .
C110 C115 H115 116.1 . .
C119 C116 C117 140(6) . .
C119 C116 C118 118(6) . .
C117 C116 C118 92(5) . .
C119 C116 C113 103(5) . .
C117 C116 C113 98(5) . .
C118 C116 C113 98(5) . .
C116 C117 H17D 109.5 . .
C116 C117 H17E 109.5 . .
H17D C117 H17E 109.5 . .
C116 C117 H17F 109.5 . .
H17D C117 H17F 109.5 . .
H17E C117 H17F 109.5 . .
C116 C118 H18D 109.5 . .
C116 C118 H18E 109.5 . .
H18D C118 H18E 109.5 . .
C116 C118 H18F 109.5 . .
H18D C118 H18F 109.5 . .
H18E C118 H18F 109.5 . .
C116 C119 H19D 109.5 . .
C116 C119 H19E 109.5 . .
H19D C119 H19E 109.5 . .
C116 C119 H19F 109.5 . .
H19D C119 H19F 109.5 . .
H19E C119 H19F 109.5 . .
C121 C120 C125 120(4) . .
C121 C120 S12 118(3) . .
C125 C120 S12 122(3) . .
C120 C121 C122 122(4) . .
C120 C121 H121 119.1 . .
C122 C121 H121 119.1 . .
C123 C122 C121 120(4) . .
C123 C122 H122 119.9 . .
C121 C122 H122 119.9 . .
C122 C123 C124 121(5) . .
C122 C123 C126 120(3) . .
C124 C123 C126 118(4) . .
C123 C124 C125 119(5) . .
C123 C124 H124 120.4 . .
C125 C124 H124 120.5 . .
C120 C125 C124 118(4) . .
C120 C125 H125 120.9 . .
C124 C125 H125 120.9 . .
C128 C126 C127 111(5) . .
C128 C126 C129 111(5) . .
C127 C126 C129 109(5) . .
C128 C126 C123 109(6) . .
C127 C126 C123 110(7) . .
C129 C126 C123 107(6) . .
C126 C127 H27G 109.5 . .
C126 C127 H27H 109.5 . .
H27G C127 H27H 109.5 . .
C126 C127 H27I 109.4 . .
H27G C127 H27I 109.5 . .
H27H C127 H27I 109.5 . .
C126 C128 H28G 109.4 . .
C126 C128 H28H 109.5 . .
H28G C128 H28H 109.5 . .
C126 C128 H28I 109.5 . .
H28G C128 H28I 109.5 . .
H28H C128 H28I 109.5 . .
C126 C129 H29G 109.4 . .
C126 C129 H29H 109.5 . .
H29G C129 H29H 109.5 . .
C126 C129 H29I 109.5 . .
H29G C129 H29I 109.5 . .
H29H C129 H29I 109.5 . .
C131 C130 C135 123(3) . .
C131 C130 S13 121(3) . .
C135 C130 S13 116(3) . .
C132 C131 C130 113(4) . .
C132 C131 H131 123.3 . .
C130 C131 H131 123.3 . .
C133 C132 C131 126(4) . .
C133 C132 H132 117.0 . .
C131 C132 H132 117.0 . .
C134 C133 C132 116(4) . .
C134 C133 C136 129(5) . .
C132 C133 C136 114(4) . .
C133 C134 C135 128(4) . .
C133 C134 H134 116.2 . .
C135 C134 H134 116.2 . .
C134 C135 C130 112(4) . .
C134 C135 H135 124.1 . .
C130 C135 H135 124.1 . .
C138 C136 C133 126(6) . .
C138 C136 C139 111(6) . .
C133 C136 C139 103(4) . .
C138 C136 C137 113(6) . .
C133 C136 C137 101(5) . .
C139 C136 C137 99(5) . .
C136 C137 H37G 109.5 . .
C136 C137 H37H 109.5 . .
H37G C137 H37H 109.5 . .
C136 C137 H37I 109.5 . .
H37G C137 H37I 109.5 . .
H37H C137 H37I 109.5 . .
C136 C138 H38G 109.5 . .
C136 C138 H38H 109.5 . .
H38G C138 H38H 109.5 . .
C136 C138 H38I 109.5 . .
H38G C138 H38I 109.5 . .
H38H C138 H38I 109.5 . .
C136 C139 H39G 109.5 . .
C136 C139 H39H 109.5 . .
H39G C139 H39H 109.5 . .
C136 C139 H39I 109.5 . .
H39G C139 H39I 109.5 . .
H39H C139 H39I 109.5 . .
C145 C140 C141 112(4) . .
C145 C140 S14 130(3) . .
C141 C140 S14 117(3) . .
C142 C141 C140 119(4) . .
C142 C141 H141 120.5 . .
C140 C141 H141 120.5 . .
C143 C142 C141 127(4) . .
C143 C142 H142 116.6 . .
C141 C142 H142 116.6 . .
C142 C143 C144 115(4) . .
C142 C143 C146 127(4) . .
C144 C143 C146 118(4) . .
C145 C144 C143 120(4) . .
C145 C144 H144 120.2 . .
C143 C144 H144 120.2 . .
C144 C145 C140 127(4) . .
C144 C145 H145 116.6 . .
C140 C145 H145 116.6 . .
C147 C146 C148 134(6) . .
C147 C146 C143 109(4) . .
C148 C146 C143 109(4) . .
C147 C146 C149 104(5) . .
C148 C146 C149 92(4) . .
C143 C146 C149 102(5) . .
C146 C147 H47D 109.5 . .
C146 C147 H47E 109.5 . .
H47D C147 H47E 109.5 . .
C146 C147 H47F 109.5 . .
H47D C147 H47F 109.5 . .
H47E C147 H47F 109.5 . .
C146 C148 H48D 109.5 . .
C146 C148 H48E 109.5 . .
H48D C148 H48E 109.5 . .
C146 C148 H48F 109.5 . .
H48D C148 H48F 109.5 . .
H48E C148 H48F 109.5 . .
C146 C149 H49D 109.5 . .
C146 C149 H49E 109.5 . .
H49D C149 H49E 109.5 . .
C146 C149 H49F 109.5 . .
H49D C149 H49F 109.5 . .
H49E C149 H49F 109.5 . .

loop_
_geom_bond_atom_site_label_1
_geom_bond_atom_site_label_2
_geom_bond_distance
_geom_bond_site_symmetry_2
Au1 Au9 2.877(2) 2_655
Au1 Au9 2.877(2) .
Au1 Au17 2.9080(16) 2_655
Au1 Au17 2.9082(16) .
Au1 Au21 2.9121(16) 2_655
Au1 Au21 2.9122(16) .
Au1 Au2 2.950(3) .
Au1 Au3 2.9588(16) 2_655
Au1 Au3 2.9589(16) .
Au1 Au4 2.9993(17) 2_655
Au1 Au4 2.9994(17) .
Au1 Au22 3.317(3) .
Au2 Au13 2.8390(18) 2_655
Au2 Au13 2.8391(18) .
Au2 Au23 2.8464(17) .
Au2 Au23 2.8465(17) 2_655
Au2 Au4 2.8834(17) 2_655
Au2 Au4 2.8835(17) .
Au2 Au3 2.9339(16) 2_655
Au2 Au3 2.9339(16) .
Au2 Au5 2.934(2) 2_655
Au2 Au5 2.934(2) .
Au3 Au17 2.735(2) .
Au3 Au16 2.7671(18) .
Au3 Au23 2.777(2) .
Au3 Au9 2.7852(17) 2_655
Au3 Au12 2.8130(19) .
Au3 Au4 2.932(2) .
Au3 Au5 3.0367(18) 2_655
Au3 Au8 3.0804(19) 2_655
Au3 Au6 3.164(3) 2_655
Au3 Au7 3.2969(19) 2_655
Au4 Au20 2.7339(18) .
Au4 Au5 2.7393(18) .
Au4 Au21 2.766(2) .
Au4 Au13 2.807(2) .
Au4 Au12 2.9107(19) .
Au4 Au8 2.9110(19) 2_655
Au4 Au9 3.1039(18) .
Au4 Au10 3.257(3) .
Au4 Au11 3.320(2) .
Au5 S1 2.393(8) .
Au5 Au13 2.7072(19) .
Au5 Au9 2.916(2) .
Au5 Au23 2.941(2) 2_655
Au5 Au10 3.020(2) .
Au5 Au3 3.0367(19) 2_655
Au5 Au6 3.2088(19) .
Au6 S1 2.315(10) .
Au6 S2 2.337(9) .
Au6 Au16 2.895(2) 2_655
Au6 Au9 3.0505(19) .
Au6 Au3 3.164(3) 2_655
Au6 Au7 3.363(2) .
Au7 S2 2.309(8) .
Au7 S3 2.311(8) .
Au7 Au16 2.909(2) 2_655
Au7 Au8 3.172(3) .
Au7 Au17 3.181(2) 2_655
Au7 Au3 3.2969(19) 2_655
Au8 S3 2.359(8) .
Au8 Au20 2.731(2) 2_655
Au8 Au21 2.7315(19) 2_655
Au8 Au4 2.9110(19) 2_655
Au8 Au12 2.924(2) 2_655
Au8 Au17 3.0078(19) 2_655
Au8 Au3 3.0803(19) 2_655
Au9 S4 2.413(8) .
Au9 Au17 2.7264(18) 2_655
Au9 Au3 2.7851(17) 2_655
Au9 Au21 3.0192(19) .
Au9 Au10 3.2650(19) .
Au10 S5 2.306(9) .
Au10 S4 2.339(9) .
Au10 Au20 2.832(2) .
Au11 S5 2.316(8) .
Au11 S6 2.329(9) .
Au11 Au20 3.054(3) .
Au11 Au13 3.071(2) .
Au11 Au12 3.217(3) .
Au12 S6 2.391(9) .
Au12 Au16 2.734(2) .
Au12 Au23 2.767(2) .
Au12 Au8 2.924(2) 2_655
Au12 Au13 3.017(2) .
Au13 S7 2.390(10) .
Au13 Au23 3.022(3) .
Au13 Au24 3.260(2) .
Au14 S7 2.280(9) .
Au14 S8 2.307(10) .
Au15 S8 2.293(11) .
Au15 S9 2.302(10) .
Au15 Au16 3.142(2) .
Au16 S9 2.384(9) .
Au16 Au23 2.767(2) .
Au16 Au6 2.895(2) 2_655
Au16 Au7 2.909(2) 2_655
Au17 S10 2.375(9) .
Au17 Au9 2.7266(18) 2_655
Au17 Au21 2.966(3) .
Au17 Au8 3.0079(19) 2_655
Au17 Au7 3.181(2) 2_655
Au17 Au22 3.358(2) .
Au18 S11 2.273(10) .
Au18 S10 2.305(9) .
Au19 S11 2.302(11) .
Au19 S12 2.316(10) .
Au19 Au20 3.313(2) .
Au20 S12 2.361(8) .
Au20 Au8 2.731(2) 2_655
Au20 Au21 2.7737(19) .
Au21 S13 2.388(10) .
Au21 Au8 2.7315(19) 2_655
Au22 S13 2.299(9) .
Au22 S13 2.299(9) 2_655
Au22 Au17 3.357(2) 2_655
Au23 S14 2.374(10) .
Au23 Au5 2.941(2) 2_655
Au24 S14 2.311(9) 2_655
Au24 S14 2.311(9) .
Au24 Au13 3.260(2) 2_655
S1 C10 1.76(3) .
S2 C20 1.75(3) .
S3 C30 1.88(4) .
S4 C40 1.77(3) .
S5 C50 1.78(3) .
S6 C60 1.86(4) .
S7 C70 1.74(4) .
S8 C80 1.82(4) .
S9 C90 1.84(3) .
S10 C100 1.82(4) .
S11 C110 1.72(5) .
S12 C120 1.80(3) .
S13 C130 1.79(3) .
S14 C140 1.72(4) .
C10 C11 1.41(4) .
C10 C15 1.43(5) .
C11 C12 1.40(4) .
C11 H11 0.9500 .
C12 C13 1.41(5) .
C12 H12 0.9500 .
C13 C14 1.41(5) .
C13 C16 1.69(5) .
C14 C15 1.43(5) .
C14 H14 0.9500 .
C15 H15 0.9500 .
C16 C19 1.43(5) .
C16 C18 1.51(5) .
C16 C17 1.53(5) .
C17 H17A 0.9800 .
C17 H17B 0.9800 .
C17 H17C 0.9800 .
C18 H18A 0.9800 .
C18 H18B 0.9800 .
C18 H18C 0.9800 .
C19 H19A 0.9800 .
C19 H19B 0.9800 .
C19 H19C 0.9800 .
C20 C25 1.40(4) .
C20 C21 1.41(4) .
C21 C22 1.43(4) .
C21 H21 0.9500 .
C22 C23 1.44(5) .
C22 H22 0.9500 .
C23 C24 1.27(5) .
C23 C26 1.59(5) .
C24 C25 1.42(4) .
C24 H24 0.9500 .
C25 H25 0.9500 .
C26 C29A 1.46(7) .
C26 C27B 1.52(3) .
C26 C28A 1.52(3) .
C26 C28B 1.53(3) .
C26 C27A 1.53(3) .
C26 C29B 1.53(3) .
C27A H27A 0.9800 .
C27A H27B 0.9800 .
C27A H27C 0.9800 .
C28A H28A 0.9800 .
C28A H28B 0.9800 .
C28A H28C 0.9800 .
C29A H29A 0.9800 .
C29A H29B 0.9800 .
C29A H29C 0.9800 .
C27B H27D 0.9800 .
C27B H27E 0.9800 .
C27B H27F 0.9800 .
C28B H28D 0.9800 .
C28B H28E 0.9800 .
C28B H28F 0.9800 .
C29B H29D 0.9800 .
C29B H29E 0.9800 .
C29B H29F 0.9800 .
C30 C31 1.31(4) .
C30 C35 1.37(4) .
C31 C32 1.36(5) .
C31 H31 0.9500 .
C32 C33 1.24(4) .
C32 H32 0.9500 .
C33 C34 1.29(5) .
C33 C36 1.64(6) .
C34 C35 1.51(5) .
C34 H34 0.9500 .
C35 H35 0.9500 .
C36 C37B 1.34(8) .
C36 C38B 1.41(8) .
C36 C39A 1.46(6) .
C36 C39B 1.54(8) .
C36 C38A 1.56(7) .
C36 C37A 1.72(7) .
C37A H37A 0.9800 .
C37A H37B 0.9800 .
C37A H37C 0.9800 .
C38A H38A 0.9800 .
C38A H38B 0.9800 .
C38A H38C 0.9800 .
C39A H39A 0.9800 .
C39A H39B 0.9800 .
C39A H39C 0.9800 .
C37B H37D 0.9800 .
C37B H37E 0.9800 .
C37B H37F 0.9800 .
C38B H38D 0.9800 .
C38B H38E 0.9800 .
C38B H38F 0.9800 .
C39B H39D 0.9800 .
C39B H39E 0.9800 .
C39B H39F 0.9800 .
C40 C41 1.38(4) .
C40 C45 1.39(4) .
C41 C42 1.37(4) .
C41 H41 0.9500 .
C42 C43 1.40(4) .
C42 H42 0.9500 .
C43 C44 1.33(4) .
C43 C46 1.66(5) .
C44 C45 1.35(4) .
C44 H43 0.9500 .
C45 H45 0.9500 .
C46 C47 1.37(3) .
C46 C49 1.37(3) .
C46 C48 1.39(3) .
C47 H47A 0.9800 .
C47 H47B 0.9800 .
C47 H47C 0.9800 .
C48 H48A 0.9800 .
C48 H48B 0.9800 .
C48 H48C 0.9800 .
C49 H49A 0.9800 .
C49 H49B 0.9800 .
C49 H49C 0.9800 .
C50 C51 1.37(4) .
C50 C55 1.42(4) .
C51 C52 1.35(4) .
C51 H51 0.9500 .
C52 C53 1.43(5) .
C52 H52 0.9500 .
C53 C54 1.40(5) .
C53 C56 1.61(6) .
C54 C55 1.38(4) .
C54 H54 0.9500 .
C55 H55 0.9500 .
C56 C57 1.45(6) .
C56 C58 1.46(7) .
C56 C59 1.46(6) .
C57 H57A 0.9800 .
C57 H57B 0.9800 .
C57 H57C 0.9800 .
C58 H58A 0.9800 .
C58 H58B 0.9800 .
C58 H58C 0.9800 .
C59 H59A 0.9800 .
C59 H59B 0.9800 .
C59 H59C 0.9800 .
C60 C65 1.34(4) .
C60 C61 1.44(4) .
C61 C62 1.39(4) .
C61 H61 0.9500 .
C62 C63 1.32(5) .
C62 H62 0.9500 .
C63 C64 1.45(4) .
C63 C66 1.65(7) .
C64 C65 1.34(4) .
C64 H64 0.9500 .
C65 H65 0.9500 .
C66 C69 1.37(3) .
C66 C67 1.38(3) .
C66 C68 1.38(3) .
C67 H67A 0.9800 .
C67 H67B 0.9800 .
C67 H67C 0.9800 .
C68 H68A 0.9800 .
C68 H68B 0.9800 .
C68 H68C 0.9800 .
C69 H69A 0.9800 .
C69 H69B 0.9800 .
C69 H69C 0.9800 .
C70 C71 1.33(4) .
C70 C75 1.46(4) .
C71 C72 1.44(5) .
C71 H71 0.9500 .
C72 C73 1.45(5) .
C72 H72 0.9500 .
C73 C74 1.33(5) .
C73 C76 1.72(5) .
C74 C75 1.39(5) .
C74 H74 0.9500 .
C75 H75 0.9500 .
C76 C78 1.46(5) .
C76 C77 1.56(5) .
C76 C79 1.62(6) .
C77 H77A 0.9800 .
C77 H77B 0.9800 .
C77 H77C 0.9800 .
C78 H78A 0.9800 .
C78 H78B 0.9800 .
C78 H78C 0.9800 .
C79 H79A 0.9800 .
C79 H79B 0.9800 .
C79 H79C 0.9800 .
C80 C81 1.27(4) .
C80 C85 1.38(4) .
C81 C82 1.39(4) .
C81 H81 0.9500 .
C82 C83 1.28(4) .
C82 H82 0.9500 .
C83 C84 1.38(4) .
C83 C86 1.63(5) .
C84 C85 1.29(4) .
C84 H84 0.9500 .
C85 H85 0.9500 .
C86 C87 1.47(5) .
C86 C89 1.56(5) .
C86 C88 1.69(6) .
C87 H87A 0.9800 .
C87 H87B 0.9800 .
C87 H87C 0.9800 .
C88 H88A 0.9800 .
C88 H88B 0.9800 .
C88 H88C 0.9800 .
C89 H89A 0.9800 .
C89 H89B 0.9800 .
C89 H89C 0.9800 .
C90 C95 1.37(4) .
C90 C91 1.37(4) .
C91 C92 1.36(5) .
C91 H91 0.9500 .
C92 C93 1.25(5) .
C92 H92 0.9500 .
C93 C94 1.39(4) .
C93 C96 1.59(8) .
C94 C95 1.39(4) .
C94 H94 0.9500 .
C95 H95 0.9500 .
C96 C98 1.47(4) .
C96 C97 1.48(5) .
C96 C99 1.48(4) .
C97 H97A 0.9800 .
C97 H97B 0.9800 .
C97 H97C 0.9800 .
C98 H98A 0.9800 .
C98 H98B 0.9800 .
C98 H98C 0.9800 .
C99 H99A 0.9800 .
C99 H99B 0.9800 .
C99 H99C 0.9800 .
C100 C105 1.36(5) .
C100 C101 1.37(5) .
C101 C102 1.40(4) .
C101 H101 0.9500 .
C102 C103 1.43(5) .
C102 H102 0.9500 .
C103 C104 1.33(5) .
C103 C106 1.77(5) .
C104 C105 1.41(4) .
C104 H103 0.9500 .
C105 H105 0.9500 .
C106 C109 1.36(6) .
C106 C107 1.50(6) .
C106 C108 1.56(6) .
C107 H07A 0.9800 .
C107 H07B 0.9800 .
C107 H07C 0.9800 .
C108 H08A 0.9800 .
C108 H08B 0.9800 .
C108 H08C 0.9800 .
C109 H09A 0.9800 .
C109 H09B 0.9800 .
C109 H09C 0.9800 .
C110 C111 1.23(4) .
C110 C115 1.43(4) .
C111 C112 1.43(4) .
C111 H111 0.9500 .
C112 C113 1.24(4) .
C112 H112 0.9500 .
C113 C114 1.44(4) .
C113 C116 1.78(5) .
C114 C115 1.24(4) .
C114 H114 0.9500 .
C115 H115 0.9500 .
C116 C119 1.55(7) .
C116 C117 1.58(7) .
C116 C118 1.59(8) .
C117 H17D 0.9800 .
C117 H17E 0.9800 .
C117 H17F 0.9800 .
C118 H18D 0.9800 .
C118 H18E 0.9800 .
C118 H18F 0.9800 .
C119 H19D 0.9800 .
C119 H19E 0.9800 .
C119 H19F 0.9800 .
C120 C121 1.31(4) .
C120 C125 1.37(5) .
C121 C122 1.44(4) .
C121 H121 0.9500 .
C122 C123 1.29(5) .
C122 H122 0.9500 .
C123 C124 1.36(5) .
C123 C126 1.66(9) .
C124 C125 1.46(4) .
C124 H124 0.9500 .
C125 H125 0.9500 .
C126 C128 1.34(4) .
C126 C127 1.35(4) .
C126 C129 1.35(4) .
C127 H27G 0.9800 .
C127 H27H 0.9800 .
C127 H27I 0.9800 .
C128 H28G 0.9800 .
C128 H28H 0.9800 .
C128 H28I 0.9800 .
C129 H29G 0.9800 .
C129 H29H 0.9800 .
C129 H29I 0.9800 .
C130 C131 1.41(4) .
C130 C135 1.43(4) .
C131 C132 1.35(4) .
C131 H131 0.9500 .
C132 C133 1.34(4) .
C132 H132 0.9500 .
C133 C134 1.29(4) .
C133 C136 1.59(6) .
C134 C135 1.38(4) .
C134 H134 0.9500 .
C135 H135 0.9500 .
C136 C138 1.25(6) .
C136 C139 1.61(6) .
C136 C137 1.62(7) .
C137 H37G 0.9800 .
C137 H37H 0.9800 .
C137 H37I 0.9800 .
C138 H38G 0.9800 .
C138 H38H 0.9800 .
C138 H38I 0.9800 .
C139 H39G 0.9800 .
C139 H39H 0.9800 .
C139 H39I 0.9800 .
C140 C145 1.39(5) .
C140 C141 1.43(4) .
C141 C142 1.39(5) .
C141 H141 0.9500 .
C142 C143 1.35(5) .
C142 H142 0.9500 .
C143 C144 1.39(4) .
C143 C146 1.57(5) .
C144 C145 1.38(5) .
C144 H144 0.9500 .
C145 H145 0.9500 .
C146 C147 1.38(6) .
C146 C148 1.42(6) .
C146 C149 1.59(7) .
C147 H47D 0.9800 .
C147 H47E 0.9800 .
C147 H47F 0.9800 .
C148 H48D 0.9800 .
C148 H48E 0.9800 .
C148 H48F 0.9800 .
C149 H49D 0.9800 .
C149 H49E 0.9800 .
C149 H49F 0.9800 .
